data_4065572
loop_
_publ_author_name
'Sakamoto, Mayumi'
'Ohki, Yasuhiro'
'Tatsumi, Kazuyuki'

_publ_section_title
;
 Synthesis and Reactions of Coordinatively Unsaturated Half-Sandwich
 Rhodium and Iridium Complexes Having a 2,6-Dimesitylbenzenethiolate
 Ligand
;
_journal_issue 7
_journal_name_full Organometallics
_journal_page_first 1761
_journal_paper_doi 10.1021/om100006r
_journal_volume 29
_journal_year 2010
_chemical_formula_moiety 'C76 H60 B F24 Ir N2 S '
_chemical_formula_sum 'C76 H60 B F24 Ir N2 S'
_chemical_formula_weight 1692.37
_space_group_IT_number 2
_symmetry_cell_setting triclinic
_symmetry_Int_Tables_number 2
_symmetry_space_group_name_Hall '-P 1'
_symmetry_space_group_name_H-M 'P -1'
_cell_angle_alpha 103.1680(19)
_cell_angle_beta 110.4260(17)
_cell_angle_gamma 91.3870(15)
_cell_formula_units_Z 2
_cell_length_a 14.362(3)
_cell_length_b 15.485(3)
_cell_length_c 17.547(3)
_cell_measurement_reflns_used 11127
_cell_measurement_temperature 173.1
_cell_measurement_theta_max 27.5
_cell_measurement_theta_min 3.0
_cell_volume 3537.8(12)
_computing_cell_refinement CrystalClear
_computing_data_collection CrystalClear
_computing_data_reduction CrystalStructure
_computing_publication_material 'CrystalStructure 3.8'
_computing_structure_refinement SHELXL
_computing_structure_solution SIR92
_diffrn_detector_area_resol_mean 7.31
_diffrn_measured_fraction_theta_full 0.951
_diffrn_measured_fraction_theta_max 0.951
_diffrn_measurement_device_type 'Rigaku Mercury'
_diffrn_measurement_method \w
_diffrn_radiation_type 'Mo K\a'
_diffrn_radiation_wavelength 0.71070
_diffrn_reflns_av_R_equivalents 0.034
_diffrn_reflns_limit_h_max 18
_diffrn_reflns_limit_h_min -15
_diffrn_reflns_limit_k_max 20
_diffrn_reflns_limit_k_min -18
_diffrn_reflns_limit_l_max 22
_diffrn_reflns_limit_l_min -22
_diffrn_reflns_number 27818
_diffrn_reflns_theta_full 27.48
_diffrn_reflns_theta_max 27.48
_exptl_absorpt_coefficient_mu 2.030
_exptl_absorpt_correction_T_max 0.666
_exptl_absorpt_correction_T_min 0.615
_exptl_absorpt_correction_type multi-scan
_exptl_absorpt_process_details 'Jacobson, R. (1998) Private communication'
_exptl_crystal_colour brown
_exptl_crystal_density_diffrn 1.589
_exptl_crystal_density_method 'not measured'
_exptl_crystal_description block
_exptl_crystal_F_000 1688.00
_exptl_crystal_size_max 0.30
_exptl_crystal_size_mid 0.20
_exptl_crystal_size_min 0.20
_refine_diff_density_max 2.14
_refine_diff_density_min -1.08
_refine_ls_extinction_method none
_refine_ls_goodness_of_fit_ref 1.030
_refine_ls_hydrogen_treatment refall
_refine_ls_number_parameters 941
_refine_ls_number_reflns 15434
_refine_ls_R_factor_gt 0.0402
_refine_ls_shift/su_max 0.0010
_refine_ls_structure_factor_coef Fsqd
_refine_ls_weighting_details 'w = 1/[\s^2^(Fo^2^)+(0.0524P)^2^+8.5418P] where P=(Fo^2^+2Fc^2^)/3'
_refine_ls_weighting_scheme calc
_refine_ls_wR_factor_ref 0.1043
_reflns_number_gt 14316
_reflns_number_total 15434
_reflns_threshold_expression F^2^>2.0\s(F^2^)
_cod_data_source_file om100006r_si_001.cif
_cod_data_source_block '__saka07-071114'
_cod_original_cell_volume 3537.8(11)
_cod_original_formula_sum 'C76 H60 B F24 Ir N2 S '
_cod_database_code 4065572

loop_
_symmetry_equiv_pos_site_id
_symmetry_equiv_pos_as_xyz
1 +X,+Y,+Z
2 -X,-Y,-Z

loop_
_atom_site_label
_atom_site_type_symbol
_atom_site_fract_x
_atom_site_fract_y
_atom_site_fract_z
_atom_site_U_iso_or_equiv
_atom_site_adp_type
_atom_site_occupancy
_atom_site_symmetry_multiplicity
_atom_site_calc_flag
_atom_site_refinement_flags
Ir(1) Ir 0.043640(9) 0.227798(8) 0.291957(8) 0.02179(4) Uani 1.00 1 d .
S(1) S 0.10575(7) 0.35274(6) 0.41066(5) 0.02458(16) Uani 1.00 1 d .
F(1) F 0.4849(2) 0.26536(19) 1.15218(18) 0.0536(7) Uani 1.00 1 d .
F(2) F 0.5077(2) 0.1449(2) 1.19296(17) 0.0477(6) Uani 1.00 1 d .
F(3) F 0.6305(2) 0.2458(2) 1.23343(17) 0.0653(9) Uani 1.00 1 d .
F(4) F 0.6471(2) -0.10664(19) 0.9630(2) 0.0713(10) Uani 1.00 1 d .
F(5) F 0.7275(3) -0.0584(2) 1.0949(2) 0.0740(10) Uani 1.00 1 d .
F(6) F 0.7830(2) -0.02428(19) 1.0069(2) 0.0559(7) Uani 1.00 1 d .
F(7) F 0.6219(2) 0.1158(2) 0.56329(19) 0.0528(7) Uani 1.00 1 d .
F(8) F 0.5782(2) 0.24522(17) 0.59629(17) 0.0494(7) Uani 1.00 1 d .
F(9) F 0.4738(2) 0.1417(2) 0.49884(17) 0.0688(10) Uani 1.00 1 d .
F(10) F 0.3977(2) -0.13393(16) 0.63378(18) 0.0481(6) Uani 1.00 1 d .
F(11) F 0.3102(2) -0.06746(18) 0.70144(17) 0.0472(6) Uani 1.00 1 d .
F(12) F 0.2778(2) -0.06586(19) 0.57256(17) 0.0501(7) Uani 1.00 1 d .
F(13) F 0.8631(2) 0.48337(18) 1.11977(17) 0.0588(8) Uani 1.00 1 d .
F(14) F 0.7761(2) 0.53305(18) 1.0192(2) 0.0573(8) Uani 1.00 1 d .
F(15) F 0.9271(2) 0.5171(2) 1.0361(2) 0.0839(13) Uani 1.00 1 d .
F(16) F 0.8776(4) 0.1458(4) 0.7976(4) 0.0440(14) Uiso 0.50 1 d P
F(17) F 0.8781(5) 0.1240(5) 0.8160(4) 0.0595(19) Uiso 0.50 1 d P
F(18) F 0.9590(6) 0.1436(5) 0.9248(5) 0.0745(19) Uiso 0.50 1 d P
F(19) F 0.9995(5) 0.1888(4) 0.9362(4) 0.0587(15) Uiso 0.50 1 d P
F(20) F 0.9981(8) 0.2395(7) 0.8809(7) 0.107(3) Uiso 0.50 1 d P
F(21) F 0.9687(4) 0.2504(4) 0.8388(4) 0.0486(13) Uiso 0.50 1 d P
F(22) F 0.1789(2) 0.17941(19) 0.79380(19) 0.0507(6) Uani 1.00 1 d .
F(23) F 0.2073(2) 0.2556(2) 0.91889(18) 0.0526(7) Uani 1.00 1 d .
F(24) F 0.13211(19) 0.3113(2) 0.8151(2) 0.0537(7) Uani 1.00 1 d .
F(25) F 0.3490(5) 0.5317(4) 0.7746(4) 0.0635(16) Uiso 0.50 1 d P
F(26) F 0.3541(7) 0.5605(6) 0.8359(6) 0.100(2) Uiso 0.50 1 d P
F(27) F 0.4115(5) 0.5741(4) 0.9007(4) 0.0583(15) Uiso 0.50 1 d P
F(28) F 0.4816(7) 0.5684(5) 0.9243(5) 0.086(2) Uiso 0.50 1 d P
F(29) F 0.5124(5) 0.5364(4) 0.8357(4) 0.0520(14) Uiso 0.50 1 d P
F(30) F 0.4769(5) 0.5248(4) 0.7970(4) 0.0522(14) Uiso 0.50 1 d P
N(1) N 0.1734(2) 0.1645(2) 0.3060(2) 0.0305(6) Uani 1.00 1 d .
N(2) N 0.1172(2) 0.2883(2) 0.23070(19) 0.0274(6) Uani 1.00 1 d .
C(1) C -0.0580(2) 0.1056(2) 0.2183(2) 0.0299(8) Uani 1.00 1 d .
C(2) C -0.0902(2) 0.1753(2) 0.1785(2) 0.0273(7) Uani 1.00 1 d .
C(3) C -0.1132(2) 0.2459(2) 0.2374(2) 0.0268(7) Uani 1.00 1 d .
C(4) C -0.0990(2) 0.2157(2) 0.3118(2) 0.0306(8) Uani 1.00 1 d .
C(5) C -0.0625(2) 0.1311(2) 0.3017(2) 0.0310(8) Uani 1.00 1 d .
C(6) C -0.0254(3) 0.0196(3) 0.1828(3) 0.0500(12) Uani 1.00 1 d .
C(7) C -0.0996(3) 0.1786(3) 0.0921(2) 0.0434(10) Uani 1.00 1 d .
C(8) C -0.1585(3) 0.3278(2) 0.2187(3) 0.0460(11) Uani 1.00 1 d .
C(9) C -0.1225(3) 0.2646(3) 0.3855(3) 0.0501(12) Uani 1.00 1 d .
C(10) C -0.0468(3) 0.0708(3) 0.3602(3) 0.0518(12) Uani 1.00 1 d .
C(11) C 0.2235(2) 0.3512(2) 0.4915(2) 0.0255(7) Uani 1.00 1 d .
C(12) C 0.2268(3) 0.3189(2) 0.5614(2) 0.0310(8) Uani 1.00 1 d .
C(13) C 0.3187(3) 0.3227(3) 0.6258(2) 0.0380(9) Uani 1.00 1 d .
C(14) C 0.4054(3) 0.3611(3) 0.6244(2) 0.0450(11) Uani 1.00 1 d .
C(15) C 0.4018(3) 0.3967(3) 0.5586(2) 0.0390(9) Uani 1.00 1 d .
C(16) C 0.3120(2) 0.3931(2) 0.4918(2) 0.0292(7) Uani 1.00 1 d .
C(17) C 0.1355(3) 0.2849(2) 0.5740(2) 0.0327(8) Uani 1.00 1 d .
C(18) C 0.0719(3) 0.3454(3) 0.5960(2) 0.0347(8) Uani 1.00 1 d .
C(19) C -0.0085(3) 0.3142(3) 0.6123(2) 0.0446(10) Uani 1.00 1 d .
C(20) C -0.0291(4) 0.2248(4) 0.6078(2) 0.0508(12) Uani 1.00 1 d .
C(21) C 0.0351(4) 0.1673(3) 0.5893(3) 0.0519(12) Uani 1.00 1 d .
C(22) C 0.1191(3) 0.1952(3) 0.5744(2) 0.0417(10) Uani 1.00 1 d .
C(23) C 0.0915(3) 0.4439(3) 0.6046(3) 0.0441(10) Uani 1.00 1 d .
C(24) C -0.1208(5) 0.1927(5) 0.6221(4) 0.077(2) Uani 1.00 1 d .
C(25) C 0.1910(4) 0.1290(3) 0.5628(3) 0.0575(13) Uani 1.00 1 d .
C(26) C 0.3135(2) 0.4392(2) 0.4261(2) 0.0291(7) Uani 1.00 1 d .
C(27) C 0.3610(2) 0.4053(2) 0.3697(2) 0.0316(8) Uani 1.00 1 d .
C(28) C 0.3589(3) 0.4491(3) 0.3081(2) 0.0379(9) Uani 1.00 1 d .
C(29) C 0.3130(3) 0.5262(3) 0.3017(2) 0.0379(9) Uani 1.00 1 d .
C(30) C 0.2734(3) 0.5625(2) 0.3619(3) 0.0401(9) Uani 1.00 1 d .
C(31) C 0.2731(3) 0.5211(2) 0.4243(2) 0.0335(8) Uani 1.00 1 d .
C(32) C 0.4169(3) 0.3241(3) 0.3762(2) 0.0414(9) Uani 1.00 1 d .
C(33) C 0.3077(3) 0.5699(3) 0.2316(3) 0.0524(12) Uani 1.00 1 d .
C(34) C 0.2332(3) 0.5659(3) 0.4902(3) 0.0451(10) Uani 1.00 1 d .
C(35) C 0.2023(3) 0.1069(3) 0.3543(2) 0.0397(9) Uani 1.00 1 d .
C(36) C 0.2749(3) 0.0514(3) 0.3464(3) 0.0550(13) Uani 1.00 1 d .
C(37) C 0.3181(3) 0.0558(3) 0.2882(4) 0.0592(15) Uani 1.00 1 d .
C(38) C 0.2900(3) 0.1162(3) 0.2404(3) 0.0520(13) Uani 1.00 1 d .
C(39) C 0.2174(2) 0.1709(2) 0.2509(2) 0.0346(8) Uani 1.00 1 d .
C(40) C 0.1849(3) 0.2411(2) 0.2066(2) 0.0346(9) Uani 1.00 1 d .
C(41) C 0.2186(4) 0.2623(3) 0.1471(3) 0.0508(12) Uani 1.00 1 d .
C(42) C 0.1860(4) 0.3334(3) 0.1148(3) 0.0568(14) Uani 1.00 1 d .
C(43) C 0.1225(3) 0.3851(3) 0.1436(2) 0.0445(11) Uani 1.00 1 d .
C(44) C 0.0905(3) 0.3605(2) 0.2022(2) 0.0348(8) Uani 1.00 1 d .
C(45) C 0.5768(2) 0.1626(2) 0.9533(2) 0.0219(6) Uani 1.00 1 d .
C(46) C 0.5536(2) 0.2012(2) 1.0242(2) 0.0261(7) Uani 1.00 1 d .
C(47) C 0.5754(2) 0.1627(2) 1.0921(2) 0.0289(7) Uani 1.00 1 d .
C(48) C 0.6223(2) 0.0858(2) 1.0928(2) 0.0320(8) Uani 1.00 1 d .
C(49) C 0.6459(2) 0.0463(2) 1.0234(2) 0.0279(7) Uani 1.00 1 d .
C(50) C 0.6221(2) 0.0838(2) 0.9548(2) 0.0251(7) Uani 1.00 1 d .
C(51) C 0.5498(3) 0.2052(3) 1.1670(2) 0.0377(9) Uani 1.00 1 d .
C(52) C 0.6997(3) -0.0347(2) 1.0228(2) 0.0362(9) Uani 1.00 1 d .
C(53) C 0.5298(2) 0.1490(2) 0.7845(2) 0.0220(6) Uani 1.00 1 d .
C(54) C 0.5534(2) 0.1764(2) 0.7222(2) 0.0235(6) Uani 1.00 1 d .
C(55) C 0.5138(2) 0.1297(2) 0.6380(2) 0.0253(7) Uani 1.00 1 d .
C(56) C 0.4475(2) 0.0523(2) 0.6127(2) 0.0285(7) Uani 1.00 1 d .
C(57) C 0.4230(2) 0.0235(2) 0.6733(2) 0.0257(7) Uani 1.00 1 d .
C(58) C 0.4644(2) 0.0702(2) 0.7577(2) 0.0231(6) Uani 1.00 1 d .
C(59) C 0.5459(3) 0.1592(2) 0.5748(2) 0.0335(8) Uani 1.00 1 d .
C(60) C 0.3532(3) -0.0607(2) 0.6457(2) 0.0332(8) Uani 1.00 1 d .
C(61) C 0.6806(2) 0.2633(2) 0.9071(2) 0.0209(6) Uani 1.00 1 d .
C(62) C 0.7169(2) 0.3478(2) 0.9624(2) 0.0237(6) Uani 1.00 1 d .
C(63) C 0.8148(2) 0.3856(2) 0.9847(2) 0.0253(7) Uani 1.00 1 d .
C(64) C 0.8819(2) 0.3394(2) 0.9556(2) 0.0289(7) Uani 1.00 1 d .
C(65) C 0.8491(2) 0.2534(2) 0.9047(2) 0.0284(7) Uani 1.00 1 d .
C(66) C 0.7512(2) 0.2172(2) 0.8803(2) 0.0243(7) Uani 1.00 1 d .
C(67) C 0.8465(3) 0.4788(2) 1.0398(2) 0.0325(8) Uani 1.00 1 d .
C(68) C 0.9200(3) 0.1996(3) 0.8750(3) 0.0449(11) Uani 1.00 1 d .
C(69) C 0.4807(2) 0.2830(2) 0.8717(2) 0.0220(6) Uani 1.00 1 d .
C(70) C 0.3851(2) 0.2511(2) 0.8652(2) 0.0237(6) Uani 1.00 1 d .
C(71) C 0.3050(2) 0.3015(2) 0.8491(2) 0.0271(7) Uani 1.00 1 d .
C(72) C 0.3172(3) 0.3878(2) 0.8409(2) 0.0309(8) Uani 1.00 1 d .
C(73) C 0.4113(3) 0.4211(2) 0.8486(2) 0.0295(7) Uani 1.00 1 d .
C(74) C 0.4903(2) 0.3702(2) 0.8626(2) 0.0246(7) Uani 1.00 1 d .
C(75) C 0.2060(3) 0.2627(3) 0.8437(2) 0.0355(8) Uani 1.00 1 d .
C(76) C 0.4277(3) 0.5160(3) 0.8438(3) 0.0420(10) Uani 1.00 1 d .
B(1) B 0.5671(2) 0.2149(2) 0.8800(2) 0.0197(7) Uani 1.00 1 d .
H(1) H 0.0428 0.0147 0.2189 0.060 Uiso 1.00 1 c R
H(2) H -0.0271 0.0182 0.1262 0.060 Uiso 1.00 1 c R
H(3) H -0.0706 -0.0304 0.1799 0.060 Uiso 1.00 1 c R
H(4) H -0.1260 0.2340 0.0809 0.052 Uiso 1.00 1 c R
H(5) H -0.1454 0.1274 0.0513 0.052 Uiso 1.00 1 c R
H(6) H -0.0338 0.1764 0.0872 0.052 Uiso 1.00 1 c R
H(7) H -0.1123 0.3646 0.2058 0.055 Uiso 1.00 1 c R
H(8) H -0.1713 0.3619 0.2677 0.055 Uiso 1.00 1 c R
H(9) H -0.2216 0.3108 0.1703 0.055 Uiso 1.00 1 c R
H(10) H -0.0829 0.3232 0.4094 0.060 Uiso 1.00 1 c R
H(11) H -0.1062 0.2303 0.4282 0.060 Uiso 1.00 1 c R
H(12) H -0.1938 0.2722 0.3674 0.060 Uiso 1.00 1 c R
H(13) H -0.1085 0.0606 0.3705 0.062 Uiso 1.00 1 c R
H(14) H 0.0074 0.0988 0.4135 0.062 Uiso 1.00 1 c R
H(15) H -0.0291 0.0136 0.3346 0.062 Uiso 1.00 1 c R
H(16) H 0.3214 0.2984 0.6715 0.046 Uiso 1.00 1 c R
H(17) H 0.4673 0.3629 0.6687 0.054 Uiso 1.00 1 c R
H(18) H 0.4616 0.4243 0.5585 0.047 Uiso 1.00 1 c R
H(19) H -0.0511 0.3554 0.6272 0.054 Uiso 1.00 1 c R
H(20) H 0.0222 0.1059 0.5865 0.062 Uiso 1.00 1 c R
H(21) H 0.0684 0.4778 0.6477 0.053 Uiso 1.00 1 c R
H(22) H 0.0555 0.4575 0.5507 0.053 Uiso 1.00 1 c R
H(23) H 0.1634 0.4603 0.6209 0.053 Uiso 1.00 1 c R
H(24) H -0.1362 0.2405 0.6618 0.093 Uiso 1.00 1 c R
H(25) H -0.1079 0.1403 0.6451 0.093 Uiso 1.00 1 c R
H(26) H -0.1778 0.1767 0.5686 0.093 Uiso 1.00 1 c R
H(27) H 0.1549 0.0688 0.5383 0.069 Uiso 1.00 1 c R
H(28) H 0.2429 0.1311 0.6174 0.069 Uiso 1.00 1 c R
H(29) H 0.2222 0.1439 0.5252 0.069 Uiso 1.00 1 c R
H(30) H 0.3899 0.4254 0.2692 0.046 Uiso 1.00 1 c R
H(31) H 0.2456 0.6174 0.3606 0.048 Uiso 1.00 1 c R
H(32) H 0.3861 0.2846 0.3994 0.050 Uiso 1.00 1 c R
H(33) H 0.4868 0.3429 0.4131 0.050 Uiso 1.00 1 c R
H(34) H 0.4138 0.2920 0.3202 0.050 Uiso 1.00 1 c R
H(35) H 0.3086 0.6346 0.2514 0.063 Uiso 1.00 1 c R
H(36) H 0.2458 0.5460 0.1834 0.063 Uiso 1.00 1 c R
H(37) H 0.3653 0.5575 0.2148 0.063 Uiso 1.00 1 c R
H(38) H 0.2051 0.5205 0.5094 0.054 Uiso 1.00 1 c R
H(39) H 0.1808 0.6020 0.4663 0.054 Uiso 1.00 1 c R
H(40) H 0.2875 0.6045 0.5379 0.054 Uiso 1.00 1 c R
H(41) H 0.1727 0.1040 0.3944 0.048 Uiso 1.00 1 c R
H(42) H 0.2947 0.0108 0.3809 0.066 Uiso 1.00 1 c R
H(43) H 0.3666 0.0173 0.2812 0.071 Uiso 1.00 1 c R
H(44) H 0.3197 0.1207 0.2006 0.062 Uiso 1.00 1 c R
H(45) H 0.2640 0.2276 0.1289 0.061 Uiso 1.00 1 c R
H(46) H 0.2071 0.3471 0.0729 0.068 Uiso 1.00 1 c R
H(47) H 0.1012 0.4361 0.1237 0.053 Uiso 1.00 1 c R
H(48) H 0.0478 0.3965 0.2232 0.042 Uiso 1.00 1 c R
H(49) H 0.5224 0.2546 1.0259 0.031 Uiso 1.00 1 c R
H(50) H 0.6381 0.0606 1.1397 0.038 Uiso 1.00 1 c R
H(51) H 0.6372 0.0547 0.9074 0.030 Uiso 1.00 1 c R
H(52) H 0.5982 0.2289 0.7379 0.028 Uiso 1.00 1 c R
H(53) H 0.4198 0.0201 0.5553 0.034 Uiso 1.00 1 c R
H(54) H 0.4478 0.0480 0.7981 0.028 Uiso 1.00 1 c R
H(55) H 0.6736 0.3803 0.9855 0.028 Uiso 1.00 1 c R
H(56) H 0.9482 0.3655 0.9701 0.035 Uiso 1.00 1 c R
H(57) H 0.7308 0.1589 0.8440 0.029 Uiso 1.00 1 c R
H(58) H 0.3749 0.1929 0.8720 0.028 Uiso 1.00 1 c R
H(59) H 0.2628 0.4228 0.8304 0.037 Uiso 1.00 1 c R
H(60) H 0.5533 0.3950 0.8663 0.030 Uiso 1.00 1 c R

loop_
_atom_site_aniso_label
_atom_site_aniso_U_11
_atom_site_aniso_U_22
_atom_site_aniso_U_33
_atom_site_aniso_U_12
_atom_site_aniso_U_13
_atom_site_aniso_U_23
Ir(1) 0.01785(8) 0.02282(8) 0.02385(8) 0.00227(5) 0.00552(5) 0.00753(5)
S(1) 0.0208(4) 0.0244(4) 0.0252(4) 0.0051(3) 0.0044(3) 0.0059(3)
F(1) 0.082(2) 0.0497(15) 0.0457(15) 0.0200(15) 0.0415(15) 0.0130(12)
F(2) 0.0482(15) 0.0646(17) 0.0434(14) 0.0021(13) 0.0263(12) 0.0240(13)
F(3) 0.0564(18) 0.093(2) 0.0312(13) -0.0289(17) 0.0153(12) -0.0087(14)
F(4) 0.0387(16) 0.0306(13) 0.110(2) 0.0027(12) -0.0032(16) -0.0002(15)
F(5) 0.096(2) 0.078(2) 0.074(2) 0.049(2) 0.037(2) 0.0551(19)
F(6) 0.0374(15) 0.0431(15) 0.097(2) 0.0128(12) 0.0281(15) 0.0294(15)
F(7) 0.0673(19) 0.0527(16) 0.0612(17) 0.0182(14) 0.0466(16) 0.0205(14)
F(8) 0.083(2) 0.0305(12) 0.0471(15) 0.0001(12) 0.0384(15) 0.0112(11)
F(9) 0.0604(19) 0.109(2) 0.0298(13) -0.0188(18) 0.0009(13) 0.0307(16)
F(10) 0.0581(17) 0.0238(11) 0.0570(16) -0.0002(11) 0.0179(13) 0.0050(11)
F(11) 0.0437(14) 0.0483(15) 0.0442(14) -0.0192(12) 0.0170(11) 0.0021(11)
F(12) 0.0419(15) 0.0473(15) 0.0406(14) -0.0162(12) -0.0069(11) 0.0085(11)
F(13) 0.098(2) 0.0352(13) 0.0308(13) 0.0002(14) 0.0120(14) 0.0025(10)
F(14) 0.066(2) 0.0297(13) 0.0575(17) 0.0110(12) 0.0029(14) 0.0051(12)
F(15) 0.077(2) 0.0448(16) 0.133(3) -0.0326(16) 0.074(2) -0.0244(19)
F(22) 0.0350(14) 0.0448(15) 0.0626(17) -0.0071(11) 0.0120(12) 0.0054(13)
F(23) 0.0368(14) 0.082(2) 0.0514(16) 0.0008(13) 0.0256(12) 0.0267(15)
F(24) 0.0232(12) 0.0602(17) 0.083(2) 0.0116(12) 0.0163(13) 0.0331(16)
N(1) 0.0218(15) 0.0300(16) 0.0335(16) 0.0042(12) 0.0048(12) 0.0043(13)
N(2) 0.0223(15) 0.0337(16) 0.0244(14) -0.0049(12) 0.0078(12) 0.0058(12)
C(1) 0.0190(17) 0.0227(16) 0.040(2) -0.0022(13) 0.0027(14) 0.0052(14)
C(2) 0.0181(16) 0.0315(18) 0.0248(16) -0.0059(14) -0.0008(13) 0.0073(14)
C(3) 0.0124(15) 0.0263(17) 0.0390(19) 0.0031(13) 0.0043(14) 0.0109(15)
C(4) 0.0157(16) 0.039(2) 0.0337(19) -0.0033(15) 0.0089(14) 0.0044(16)
C(5) 0.0216(18) 0.0326(19) 0.038(2) -0.0052(14) 0.0059(15) 0.0172(16)
C(6) 0.034(2) 0.031(2) 0.066(3) 0.0050(18) 0.005(2) -0.005(2)
C(7) 0.036(2) 0.057(2) 0.029(2) -0.011(2) 0.0035(17) 0.0124(19)
C(8) 0.032(2) 0.032(2) 0.073(3) 0.0076(18) 0.011(2) 0.023(2)
C(9) 0.032(2) 0.071(3) 0.044(2) -0.006(2) 0.020(2) -0.001(2)
C(10) 0.041(2) 0.062(3) 0.059(3) 0.001(2) 0.010(2) 0.043(2)
C(11) 0.0223(17) 0.0261(16) 0.0232(16) 0.0059(13) 0.0037(13) 0.0041(13)
C(12) 0.030(2) 0.036(2) 0.0253(17) 0.0098(16) 0.0077(15) 0.0058(15)
C(13) 0.037(2) 0.052(2) 0.0246(18) 0.0116(19) 0.0086(16) 0.0129(17)
C(14) 0.030(2) 0.069(3) 0.0264(19) 0.011(2) -0.0000(16) 0.0091(19)
C(15) 0.025(2) 0.049(2) 0.034(2) 0.0018(18) 0.0032(16) 0.0044(18)
C(16) 0.0253(18) 0.0298(18) 0.0266(17) 0.0044(14) 0.0049(14) 0.0029(14)
C(17) 0.035(2) 0.042(2) 0.0245(17) 0.0099(17) 0.0097(15) 0.0155(15)
C(18) 0.034(2) 0.044(2) 0.0270(18) 0.0078(17) 0.0108(16) 0.0112(16)
C(19) 0.042(2) 0.063(3) 0.034(2) 0.009(2) 0.0165(19) 0.019(2)
C(20) 0.048(2) 0.075(3) 0.033(2) -0.003(2) 0.013(2) 0.024(2)
C(21) 0.067(3) 0.052(2) 0.037(2) -0.006(2) 0.012(2) 0.026(2)
C(22) 0.054(2) 0.042(2) 0.030(2) 0.010(2) 0.0111(19) 0.0180(17)
C(23) 0.049(2) 0.040(2) 0.046(2) 0.014(2) 0.022(2) 0.0065(19)
C(24) 0.071(4) 0.112(5) 0.059(3) -0.017(3) 0.032(3) 0.031(3)
C(25) 0.079(4) 0.044(2) 0.054(3) 0.022(2) 0.021(2) 0.025(2)
C(26) 0.0180(16) 0.0343(19) 0.0295(18) -0.0034(14) 0.0043(13) 0.0051(15)
C(27) 0.0206(17) 0.0351(19) 0.0343(19) -0.0037(15) 0.0072(15) 0.0045(15)
C(28) 0.028(2) 0.046(2) 0.036(2) -0.0092(18) 0.0111(16) 0.0059(18)
C(29) 0.027(2) 0.044(2) 0.040(2) -0.0108(17) 0.0063(16) 0.0159(18)
C(30) 0.034(2) 0.032(2) 0.049(2) -0.0047(17) 0.0080(18) 0.0121(18)
C(31) 0.0262(19) 0.0316(19) 0.037(2) -0.0015(15) 0.0070(16) 0.0061(16)
C(32) 0.033(2) 0.046(2) 0.042(2) 0.0074(19) 0.0132(18) 0.0060(19)
C(33) 0.046(2) 0.059(3) 0.053(2) -0.012(2) 0.012(2) 0.027(2)
C(34) 0.053(2) 0.030(2) 0.053(2) 0.0086(19) 0.023(2) 0.0059(19)
C(35) 0.028(2) 0.043(2) 0.041(2) 0.0125(18) 0.0019(17) 0.0132(18)
C(36) 0.036(2) 0.042(2) 0.068(3) 0.016(2) -0.003(2) 0.012(2)
C(37) 0.029(2) 0.048(2) 0.082(4) 0.016(2) 0.008(2) -0.002(2)
C(38) 0.032(2) 0.053(2) 0.063(3) 0.003(2) 0.022(2) -0.008(2)
C(39) 0.0218(18) 0.036(2) 0.039(2) -0.0005(15) 0.0104(16) -0.0025(16)
C(40) 0.029(2) 0.038(2) 0.0333(19) -0.0084(16) 0.0151(16) -0.0023(16)
C(41) 0.050(2) 0.058(3) 0.047(2) -0.010(2) 0.031(2) -0.002(2)
C(42) 0.064(3) 0.069(3) 0.038(2) -0.024(2) 0.023(2) 0.011(2)
C(43) 0.044(2) 0.049(2) 0.037(2) -0.014(2) 0.0071(19) 0.0179(19)
C(44) 0.031(2) 0.037(2) 0.035(2) -0.0066(16) 0.0067(16) 0.0135(16)
C(45) 0.0165(15) 0.0235(15) 0.0248(16) -0.0014(12) 0.0051(12) 0.0086(12)
C(46) 0.0232(17) 0.0272(17) 0.0283(17) 0.0003(14) 0.0102(14) 0.0071(14)
C(47) 0.0282(19) 0.0331(19) 0.0259(17) -0.0034(15) 0.0108(14) 0.0078(14)
C(48) 0.0287(19) 0.037(2) 0.0307(18) -0.0040(16) 0.0068(15) 0.0169(16)
C(49) 0.0205(17) 0.0268(17) 0.0353(19) -0.0014(13) 0.0052(14) 0.0138(14)
C(50) 0.0214(17) 0.0255(16) 0.0295(17) 0.0019(13) 0.0094(14) 0.0090(13)
C(51) 0.039(2) 0.047(2) 0.0291(19) -0.0031(19) 0.0139(17) 0.0107(17)
C(52) 0.029(2) 0.0309(19) 0.047(2) -0.0006(16) 0.0063(17) 0.0188(17)
C(53) 0.0200(16) 0.0221(15) 0.0234(15) 0.0048(13) 0.0069(12) 0.0061(12)
C(54) 0.0231(17) 0.0218(15) 0.0252(16) 0.0014(13) 0.0081(13) 0.0061(12)
C(55) 0.0251(18) 0.0272(17) 0.0259(16) 0.0078(14) 0.0099(14) 0.0095(13)
C(56) 0.0278(19) 0.0290(18) 0.0239(16) 0.0046(15) 0.0053(14) 0.0040(14)
C(57) 0.0214(17) 0.0234(16) 0.0288(17) 0.0022(13) 0.0054(13) 0.0059(13)
C(58) 0.0202(16) 0.0242(16) 0.0253(16) 0.0029(13) 0.0087(13) 0.0065(13)
C(59) 0.038(2) 0.036(2) 0.0250(17) 0.0019(17) 0.0096(16) 0.0071(15)
C(60) 0.030(2) 0.0320(19) 0.0323(19) -0.0040(16) 0.0072(15) 0.0042(15)
C(61) 0.0205(16) 0.0226(15) 0.0221(15) 0.0023(12) 0.0086(12) 0.0089(12)
C(62) 0.0254(17) 0.0238(16) 0.0248(16) 0.0029(13) 0.0124(13) 0.0064(13)
C(63) 0.0279(18) 0.0251(16) 0.0243(16) -0.0006(14) 0.0110(14) 0.0067(13)
C(64) 0.0221(17) 0.0340(19) 0.0296(18) -0.0013(14) 0.0081(14) 0.0083(15)
C(65) 0.0222(17) 0.0335(19) 0.0311(18) 0.0055(15) 0.0116(14) 0.0079(15)
C(66) 0.0246(17) 0.0243(16) 0.0248(16) 0.0022(13) 0.0101(13) 0.0060(13)
C(67) 0.032(2) 0.0283(18) 0.037(2) -0.0035(15) 0.0150(16) 0.0047(15)
C(68) 0.022(2) 0.057(2) 0.050(2) 0.0035(19) 0.0127(18) 0.001(2)
C(69) 0.0228(17) 0.0227(15) 0.0211(15) 0.0018(13) 0.0094(13) 0.0047(12)
C(70) 0.0233(17) 0.0216(15) 0.0277(16) 0.0019(13) 0.0105(13) 0.0072(13)
C(71) 0.0247(18) 0.0330(18) 0.0265(17) 0.0049(15) 0.0127(14) 0.0078(14)
C(72) 0.031(2) 0.0321(19) 0.0350(19) 0.0132(16) 0.0158(16) 0.0130(15)
C(73) 0.036(2) 0.0266(17) 0.0331(18) 0.0090(15) 0.0192(16) 0.0116(14)
C(74) 0.0260(18) 0.0243(16) 0.0275(17) 0.0027(13) 0.0142(14) 0.0068(13)
C(75) 0.0234(19) 0.044(2) 0.041(2) 0.0084(17) 0.0110(16) 0.0140(18)
C(76) 0.043(2) 0.034(2) 0.067(3) 0.0208(19) 0.035(2) 0.021(2)
B(1) 0.0198(18) 0.0175(16) 0.0227(17) 0.0012(13) 0.0089(14) 0.0052(13)

loop_
_atom_type_symbol
_atom_type_description
_atom_type_scat_dispersion_real
_atom_type_scat_dispersion_imag
_atom_type_scat_source
C C 0.003 0.002
;
International Tables for Crystallography
(1992, Vol. C, Tables 4.2.6.8 and 6.1.1.4)
;
H H 0.000 0.000
;
International Tables for Crystallography
(1992, Vol. C, Table 6.1.1.4)
;
N N 0.006 0.003
;
International Tables for Crystallography
(1992, Vol. C, Tables 4.2.6.8 and 6.1.1.4)
;
F F 0.017 0.010
;
International Tables for Crystallography
(1992, Vol. C, Tables 4.2.6.8 and 6.1.1.4)
;
S S 0.125 0.123
;
International Tables for Crystallography
(1992, Vol. C, Tables 4.2.6.8 and 6.1.1.4)
;
Ir Ir -1.444 7.990
;
International Tables for Crystallography
(1992, Vol. C, Tables 4.2.6.8 and 6.1.1.4)
;
B B 0.001 0.001
;
International Tables for Crystallography
(1992, Vol. C, Tables 4.2.6.8 and 6.1.1.4)
;

loop_
_geom_angle_atom_site_label_1
_geom_angle_atom_site_label_2
_geom_angle_atom_site_label_3
_geom_angle
_geom_angle_publ_flag
S(1) Ir(1) N(1) 99.98(8) yes
S(1) Ir(1) N(2) 89.51(8) yes
S(1) Ir(1) C(1) 152.13(13) yes
S(1) Ir(1) C(2) 140.67(10) yes
S(1) Ir(1) C(3) 102.73(9) yes
S(1) Ir(1) C(4) 90.53(9) yes
S(1) Ir(1) C(5) 113.89(11) yes
N(1) Ir(1) N(2) 75.60(14) yes
N(1) Ir(1) C(1) 94.35(12) yes
N(1) Ir(1) C(2) 118.91(12) yes
N(1) Ir(1) C(3) 157.23(11) yes
N(1) Ir(1) C(4) 140.34(16) yes
N(1) Ir(1) C(5) 104.68(14) yes
N(2) Ir(1) C(1) 117.32(15) yes
N(2) Ir(1) C(2) 94.39(13) yes
N(2) Ir(1) C(3) 106.19(15) yes
N(2) Ir(1) C(4) 143.15(14) yes
N(2) Ir(1) C(5) 155.81(12) yes
C(1) Ir(1) C(2) 37.62(15) yes
C(1) Ir(1) C(3) 64.29(13) yes
C(1) Ir(1) C(4) 63.74(15) yes
C(1) Ir(1) C(5) 38.71(16) yes
C(2) Ir(1) C(3) 38.84(14) yes
C(2) Ir(1) C(4) 63.85(15) yes
C(2) Ir(1) C(5) 63.88(15) yes
C(3) Ir(1) C(4) 38.32(16) yes
C(3) Ir(1) C(5) 64.19(15) yes
C(4) Ir(1) C(5) 37.68(15) yes
Ir(1) S(1) C(11) 118.78(12) yes
F(17) F(16) C(68) 78.5(10) yes
F(16) F(17) C(68) 79.2(10) yes
F(19) F(18) C(68) 68.4(8) yes
F(18) F(19) F(20) 124.4(9) yes
F(18) F(19) C(68) 75.1(7) yes
F(20) F(19) C(68) 54.3(5) yes
F(19) F(20) F(21) 146.7(13) yes
F(19) F(20) C(68) 60.2(7) yes
F(21) F(20) C(68) 87.6(10) yes
F(20) F(21) C(68) 59.6(10) yes
F(26) F(25) C(76) 59.4(7) yes
F(25) F(26) F(27) 138.0(12) yes
F(25) F(26) C(76) 75.2(8) yes
F(27) F(26) C(76) 64.6(7) yes
F(26) F(27) F(28) 135.4(12) yes
F(26) F(27) C(76) 63.2(7) yes
F(28) F(27) C(76) 75.6(7) yes
F(27) F(28) C(76) 62.4(6) yes
F(30) F(29) C(76) 72.4(9) yes
F(29) F(30) C(76) 77.5(10) yes
Ir(1) N(1) C(35) 123.7(3) yes
Ir(1) N(1) C(39) 115.4(2) yes
C(35) N(1) C(39) 119.7(3) yes
Ir(1) N(2) C(40) 115.7(3) yes
Ir(1) N(2) C(44) 124.5(3) yes
C(40) N(2) C(44) 118.9(4) yes
Ir(1) C(1) C(2) 71.32(18) yes
Ir(1) C(1) C(5) 70.4(2) yes
Ir(1) C(1) C(6) 124.3(2) yes
C(2) C(1) C(5) 108.0(3) yes
C(2) C(1) C(6) 127.6(4) yes
C(5) C(1) C(6) 124.5(4) yes
Ir(1) C(2) C(1) 71.06(18) yes
Ir(1) C(2) C(3) 69.60(17) yes
Ir(1) C(2) C(7) 124.8(2) yes
C(1) C(2) C(3) 108.1(3) yes
C(1) C(2) C(7) 127.5(3) yes
C(3) C(2) C(7) 124.4(3) yes
Ir(1) C(3) C(2) 71.56(19) yes
Ir(1) C(3) C(4) 72.1(2) yes
Ir(1) C(3) C(8) 128.8(2) yes
C(2) C(3) C(4) 107.3(3) yes
C(2) C(3) C(8) 126.0(4) yes
C(4) C(3) C(8) 126.1(4) yes
Ir(1) C(4) C(3) 69.6(2) yes
Ir(1) C(4) C(5) 70.5(2) yes
Ir(1) C(4) C(9) 127.3(2) yes
C(3) C(4) C(5) 108.4(3) yes
C(3) C(4) C(9) 125.1(4) yes
C(5) C(4) C(9) 126.5(4) yes
Ir(1) C(5) C(1) 70.9(2) yes
Ir(1) C(5) C(4) 71.9(2) yes
Ir(1) C(5) C(10) 130.2(2) yes
C(1) C(5) C(4) 108.1(3) yes
C(1) C(5) C(10) 124.6(3) yes
C(4) C(5) C(10) 126.6(4) yes
S(1) C(11) C(12) 120.2(3) yes
S(1) C(11) C(16) 120.2(3) yes
C(12) C(11) C(16) 119.1(3) yes
C(11) C(12) C(13) 119.3(4) yes
C(11) C(12) C(17) 123.9(3) yes
C(13) C(12) C(17) 116.7(4) yes
C(12) C(13) C(14) 121.3(4) yes
C(13) C(14) C(15) 119.6(3) yes
C(14) C(15) C(16) 121.3(4) yes
C(11) C(16) C(15) 119.2(4) yes
C(11) C(16) C(26) 122.8(3) yes
C(15) C(16) C(26) 117.8(3) yes
C(12) C(17) C(18) 119.8(3) yes
C(12) C(17) C(22) 120.9(4) yes
C(18) C(17) C(22) 118.9(4) yes
C(17) C(18) C(19) 119.4(4) yes
C(17) C(18) C(23) 121.2(4) yes
C(19) C(18) C(23) 119.4(4) yes
C(18) C(19) C(20) 122.2(5) yes
C(19) C(20) C(21) 117.9(5) yes
C(19) C(20) C(24) 120.5(5) yes
C(21) C(20) C(24) 121.7(5) yes
C(20) C(21) C(22) 122.5(5) yes
C(17) C(22) C(21) 118.9(4) yes
C(17) C(22) C(25) 122.2(5) yes
C(21) C(22) C(25) 118.8(4) yes
C(16) C(26) C(27) 120.8(3) yes
C(16) C(26) C(31) 119.8(4) yes
C(27) C(26) C(31) 119.3(4) yes
C(26) C(27) C(28) 119.1(3) yes
C(26) C(27) C(32) 121.4(4) yes
C(28) C(27) C(32) 119.5(4) yes
C(27) C(28) C(29) 122.0(4) yes
C(28) C(29) C(30) 118.0(4) yes
C(28) C(29) C(33) 120.8(4) yes
C(30) C(29) C(33) 121.2(4) yes
C(29) C(30) C(31) 122.1(4) yes
C(26) C(31) C(30) 119.2(4) yes
C(26) C(31) C(34) 121.3(4) yes
C(30) C(31) C(34) 119.5(4) yes
N(1) C(35) C(36) 121.1(5) yes
C(35) C(36) C(37) 119.4(5) yes
C(36) C(37) C(38) 119.3(5) yes
C(37) C(38) C(39) 119.2(6) yes
N(1) C(39) C(38) 121.3(4) yes
N(1) C(39) C(40) 114.5(3) yes
C(38) C(39) C(40) 124.2(5) yes
N(2) C(40) C(39) 113.2(4) yes
N(2) C(40) C(41) 120.4(4) yes
C(39) C(40) C(41) 126.4(4) yes
C(40) C(41) C(42) 119.8(5) yes
C(41) C(42) C(43) 119.6(6) yes
C(42) C(43) C(44) 118.1(5) yes
N(2) C(44) C(43) 122.8(4) yes
C(46) C(45) C(50) 116.2(3) yes
C(46) C(45) B(1) 121.6(3) yes
C(50) C(45) B(1) 121.6(3) yes
C(45) C(46) C(47) 121.5(3) yes
C(46) C(47) C(48) 121.1(4) yes
C(46) C(47) C(51) 120.4(3) yes
C(48) C(47) C(51) 118.5(4) yes
C(47) C(48) C(49) 118.5(4) yes
C(48) C(49) C(50) 120.3(3) yes
C(48) C(49) C(52) 120.3(4) yes
C(50) C(49) C(52) 119.4(4) yes
C(45) C(50) C(49) 122.4(3) yes
F(1) C(51) F(2) 105.8(4) yes
F(1) C(51) F(3) 107.4(3) yes
F(1) C(51) C(47) 113.3(3) yes
F(2) C(51) F(3) 105.4(3) yes
F(2) C(51) C(47) 112.0(3) yes
F(3) C(51) C(47) 112.4(4) yes
F(4) C(52) F(5) 106.5(3) yes
F(4) C(52) F(6) 103.7(3) yes
F(4) C(52) C(49) 113.7(3) yes
F(5) C(52) F(6) 105.9(3) yes
F(5) C(52) C(49) 113.7(4) yes
F(6) C(52) C(49) 112.5(3) yes
C(54) C(53) C(58) 116.1(2) yes
C(54) C(53) B(1) 119.5(3) yes
C(58) C(53) B(1) 123.9(3) yes
C(53) C(54) C(55) 122.6(3) yes
C(54) C(55) C(56) 120.2(4) yes
C(54) C(55) C(59) 120.3(3) yes
C(56) C(55) C(59) 119.4(3) yes
C(55) C(56) C(57) 118.4(3) yes
C(56) C(57) C(58) 120.9(3) yes
C(56) C(57) C(60) 118.1(3) yes
C(58) C(57) C(60) 121.0(4) yes
C(53) C(58) C(57) 121.8(3) yes
F(7) C(59) F(8) 105.8(3) yes
F(7) C(59) F(9) 105.2(3) yes
F(7) C(59) C(55) 111.1(3) yes
F(8) C(59) F(9) 107.4(3) yes
F(8) C(59) C(55) 113.9(3) yes
F(9) C(59) C(55) 112.9(3) yes
F(10) C(60) F(11) 106.7(3) yes
F(10) C(60) F(12) 105.9(3) yes
F(10) C(60) C(57) 113.0(3) yes
F(11) C(60) F(12) 106.2(3) yes
F(11) C(60) C(57) 112.7(3) yes
F(12) C(60) C(57) 111.9(3) yes
C(62) C(61) C(66) 115.4(3) yes
C(62) C(61) B(1) 124.1(3) yes
C(66) C(61) B(1) 120.3(2) yes
C(61) C(62) C(63) 122.0(3) yes
C(62) C(63) C(64) 121.1(3) yes
C(62) C(63) C(67) 119.0(3) yes
C(64) C(63) C(67) 119.9(3) yes
C(63) C(64) C(65) 117.8(3) yes
C(64) C(65) C(66) 120.9(3) yes
C(64) C(65) C(68) 119.7(3) yes
C(66) C(65) C(68) 119.4(3) yes
C(61) C(66) C(65) 122.6(3) yes
F(13) C(67) F(14) 104.1(3) yes
F(13) C(67) F(15) 107.7(3) yes
F(13) C(67) C(63) 113.0(3) yes
F(14) C(67) F(15) 105.6(3) yes
F(14) C(67) C(63) 112.3(2) yes
F(15) C(67) C(63) 113.4(4) yes
F(16) C(68) F(18) 104.6(5) yes
F(16) C(68) F(19) 127.7(5) yes
F(16) C(68) F(20) 109.4(7) yes
F(16) C(68) F(21) 86.2(5) yes
F(16) C(68) C(65) 113.8(4) yes
F(17) C(68) F(18) 84.0(5) yes
F(17) C(68) F(19) 113.2(5) yes
F(17) C(68) F(20) 121.9(8) yes
F(17) C(68) F(21) 105.8(6) yes
F(17) C(68) C(65) 115.0(4) yes
F(18) C(68) F(20) 99.2(7) yes
F(18) C(68) F(21) 128.8(5) yes
F(18) C(68) C(65) 110.9(6) yes
F(19) C(68) F(20) 65.5(7) yes
F(19) C(68) F(21) 98.0(5) yes
F(19) C(68) C(65) 113.5(5) yes
F(20) C(68) C(65) 117.4(6) yes
F(21) C(68) C(65) 109.5(4) yes
C(70) C(69) C(74) 115.4(3) yes
C(70) C(69) B(1) 118.9(3) yes
C(74) C(69) B(1) 125.5(3) yes
C(69) C(70) C(71) 122.5(3) yes
C(70) C(71) C(72) 120.7(3) yes
C(70) C(71) C(75) 119.0(3) yes
C(72) C(71) C(75) 120.3(3) yes
C(71) C(72) C(73) 117.7(3) yes
C(72) C(73) C(74) 121.5(3) yes
C(72) C(73) C(76) 118.8(3) yes
C(74) C(73) C(76) 119.7(4) yes
C(69) C(74) C(73) 122.2(3) yes
F(22) C(75) F(23) 105.1(4) yes
F(22) C(75) F(24) 107.4(2) yes
F(22) C(75) C(71) 112.4(3) yes
F(23) C(75) F(24) 106.7(4) yes
F(23) C(75) C(71) 111.8(2) yes
F(24) C(75) C(71) 113.0(4) yes
F(25) C(76) F(26) 45.4(6) yes
F(25) C(76) F(27) 96.9(5) yes
F(25) C(76) F(28) 133.1(5) yes
F(25) C(76) F(29) 107.9(6) yes
F(25) C(76) F(30) 80.8(5) yes
F(25) C(76) C(73) 109.4(4) yes
F(26) C(76) F(27) 52.2(5) yes
F(26) C(76) F(28) 92.8(6) yes
F(26) C(76) F(29) 128.3(7) yes
F(26) C(76) F(30) 115.1(8) yes
F(26) C(76) C(73) 116.5(6) yes
F(27) C(76) F(29) 112.6(5) yes
F(27) C(76) F(30) 130.1(5) yes
F(27) C(76) C(73) 114.0(6) yes
F(28) C(76) F(29) 79.5(5) yes
F(28) C(76) F(30) 107.5(6) yes
F(28) C(76) C(73) 108.7(5) yes
F(29) C(76) C(73) 114.4(4) yes
F(30) C(76) C(73) 113.6(4) yes
C(45) B(1) C(53) 114.1(2) yes
C(45) B(1) C(61) 103.5(2) yes
C(45) B(1) C(69) 112.2(3) yes
C(53) B(1) C(61) 110.5(3) yes
C(53) B(1) C(69) 102.2(2) yes
C(61) B(1) C(69) 114.7(2) yes
C(1) C(6) H(1) 109.5 no
C(1) C(6) H(2) 109.5 no
C(1) C(6) H(3) 109.5 no
H(1) C(6) H(2) 109.5 no
H(1) C(6) H(3) 109.5 no
H(2) C(6) H(3) 109.5 no
C(2) C(7) H(4) 109.5 no
C(2) C(7) H(5) 109.5 no
C(2) C(7) H(6) 109.5 no
H(4) C(7) H(5) 109.5 no
H(4) C(7) H(6) 109.5 no
H(5) C(7) H(6) 109.5 no
C(3) C(8) H(7) 109.5 no
C(3) C(8) H(8) 109.5 no
C(3) C(8) H(9) 109.5 no
H(7) C(8) H(8) 109.5 no
H(7) C(8) H(9) 109.5 no
H(8) C(8) H(9) 109.5 no
C(4) C(9) H(10) 109.5 no
C(4) C(9) H(11) 109.5 no
C(4) C(9) H(12) 109.5 no
H(10) C(9) H(11) 109.5 no
H(10) C(9) H(12) 109.5 no
H(11) C(9) H(12) 109.5 no
C(5) C(10) H(13) 109.5 no
C(5) C(10) H(14) 109.5 no
C(5) C(10) H(15) 109.5 no
H(13) C(10) H(14) 109.5 no
H(13) C(10) H(15) 109.5 no
H(14) C(10) H(15) 109.5 no
C(12) C(13) H(16) 119.4 no
C(14) C(13) H(16) 119.4 no
C(13) C(14) H(17) 120.2 no
C(15) C(14) H(17) 120.2 no
C(14) C(15) H(18) 119.3 no
C(16) C(15) H(18) 119.3 no
C(18) C(19) H(19) 118.9 no
C(20) C(19) H(19) 118.9 no
C(20) C(21) H(20) 118.7 no
C(22) C(21) H(20) 118.7 no
C(18) C(23) H(21) 109.5 no
C(18) C(23) H(22) 109.5 no
C(18) C(23) H(23) 109.5 no
H(21) C(23) H(22) 109.5 no
H(21) C(23) H(23) 109.5 no
H(22) C(23) H(23) 109.5 no
C(20) C(24) H(24) 109.5 no
C(20) C(24) H(25) 109.5 no
C(20) C(24) H(26) 109.5 no
H(24) C(24) H(25) 109.5 no
H(24) C(24) H(26) 109.5 no
H(25) C(24) H(26) 109.5 no
C(22) C(25) H(27) 109.5 no
C(22) C(25) H(28) 109.5 no
C(22) C(25) H(29) 109.5 no
H(27) C(25) H(28) 109.5 no
H(27) C(25) H(29) 109.5 no
H(28) C(25) H(29) 109.5 no
C(27) C(28) H(30) 119.0 no
C(29) C(28) H(30) 119.0 no
C(29) C(30) H(31) 118.9 no
C(31) C(30) H(31) 118.9 no
C(27) C(32) H(32) 109.5 no
C(27) C(32) H(33) 109.5 no
C(27) C(32) H(34) 109.5 no
H(32) C(32) H(33) 109.5 no
H(32) C(32) H(34) 109.5 no
H(33) C(32) H(34) 109.5 no
C(29) C(33) H(35) 109.5 no
C(29) C(33) H(36) 109.5 no
C(29) C(33) H(37) 109.5 no
H(35) C(33) H(36) 109.5 no
H(35) C(33) H(37) 109.5 no
H(36) C(33) H(37) 109.5 no
C(31) C(34) H(38) 109.5 no
C(31) C(34) H(39) 109.5 no
C(31) C(34) H(40) 109.5 no
H(38) C(34) H(39) 109.5 no
H(38) C(34) H(40) 109.5 no
H(39) C(34) H(40) 109.5 no
N(1) C(35) H(41) 119.4 no
C(36) C(35) H(41) 119.5 no
C(35) C(36) H(42) 120.3 no
C(37) C(36) H(42) 120.3 no
C(36) C(37) H(43) 120.4 no
C(38) C(37) H(43) 120.4 no
C(37) C(38) H(44) 120.4 no
C(39) C(38) H(44) 120.4 no
C(40) C(41) H(45) 120.1 no
C(42) C(41) H(45) 120.1 no
C(41) C(42) H(46) 120.2 no
C(43) C(42) H(46) 120.2 no
C(42) C(43) H(47) 120.9 no
C(44) C(43) H(47) 120.9 no
N(2) C(44) H(48) 118.6 no
C(43) C(44) H(48) 118.6 no
C(45) C(46) H(49) 119.3 no
C(47) C(46) H(49) 119.3 no
C(47) C(48) H(50) 120.7 no
C(49) C(48) H(50) 120.7 no
C(45) C(50) H(51) 118.8 no
C(49) C(50) H(51) 118.8 no
C(53) C(54) H(52) 118.7 no
C(55) C(54) H(52) 118.7 no
C(55) C(56) H(53) 120.8 no
C(57) C(56) H(53) 120.8 no
C(53) C(58) H(54) 119.1 no
C(57) C(58) H(54) 119.1 no
C(61) C(62) H(55) 119.0 no
C(63) C(62) H(55) 119.0 no
C(63) C(64) H(56) 121.1 no
C(65) C(64) H(56) 121.1 no
C(61) C(66) H(57) 118.7 no
C(65) C(66) H(57) 118.7 no
C(69) C(70) H(58) 118.8 no
C(71) C(70) H(58) 118.8 no
C(71) C(72) H(59) 121.1 no
C(73) C(72) H(59) 121.1 no
C(69) C(74) H(60) 118.9 no
C(73) C(74) H(60) 118.9 no

loop_
_geom_bond_atom_site_label_1
_geom_bond_atom_site_label_2
_geom_bond_distance
_geom_bond_publ_flag
Ir(1) S(1) 2.3792(7) yes
Ir(1) N(1) 2.091(3) yes
Ir(1) N(2) 2.087(3) yes
Ir(1) C(1) 2.195(3) yes
Ir(1) C(2) 2.198(2) yes
Ir(1) C(3) 2.172(3) yes
Ir(1) C(4) 2.206(4) yes
Ir(1) C(5) 2.188(4) yes
S(1) C(11) 1.793(3) yes
F(1) C(51) 1.338(5) yes
F(2) C(51) 1.344(6) yes
F(3) C(51) 1.336(4) yes
F(4) C(52) 1.337(4) yes
F(5) C(52) 1.326(6) yes
F(6) C(52) 1.334(6) yes
F(7) C(59) 1.345(5) yes
F(8) C(59) 1.324(4) yes
F(9) C(59) 1.334(4) yes
F(10) C(60) 1.326(5) yes
F(11) C(60) 1.346(6) yes
F(12) C(60) 1.343(4) yes
F(13) C(67) 1.324(5) yes
F(14) C(67) 1.335(5) yes
F(15) C(67) 1.317(6) yes
F(16) F(17) 0.515(12) yes
F(16) C(68) 1.338(7) yes
F(17) C(68) 1.335(8) yes
F(18) F(19) 0.839(11) yes
F(18) C(68) 1.363(10) yes
F(19) F(20) 1.375(16) yes
F(19) C(68) 1.311(7) yes
F(20) F(21) 0.773(13) yes
F(20) C(68) 1.227(13) yes
F(21) C(68) 1.422(9) yes
F(22) C(75) 1.344(4) yes
F(23) C(75) 1.342(6) yes
F(24) C(75) 1.335(5) yes
F(25) F(26) 1.042(14) yes
F(25) C(76) 1.415(8) yes
F(26) F(27) 1.115(11) yes
F(26) C(76) 1.259(12) yes
F(27) F(28) 0.960(11) yes
F(27) C(76) 1.274(9) yes
F(28) C(76) 1.392(8) yes
F(29) F(30) 0.672(8) yes
F(29) C(76) 1.312(9) yes
F(30) C(76) 1.281(11) yes
N(1) C(35) 1.342(6) yes
N(1) C(39) 1.346(6) yes
N(2) C(40) 1.355(5) yes
N(2) C(44) 1.337(5) yes
C(1) C(2) 1.416(5) yes
C(1) C(5) 1.452(6) yes
C(1) C(6) 1.495(6) yes
C(2) C(3) 1.453(5) yes
C(2) C(7) 1.488(6) yes
C(3) C(4) 1.437(6) yes
C(3) C(8) 1.490(6) yes
C(4) C(5) 1.419(5) yes
C(4) C(9) 1.494(7) yes
C(5) C(10) 1.504(7) yes
C(11) C(12) 1.413(6) yes
C(11) C(16) 1.412(6) yes
C(12) C(13) 1.396(5) yes
C(12) C(17) 1.507(6) yes
C(13) C(14) 1.377(7) yes
C(14) C(15) 1.375(7) yes
C(15) C(16) 1.396(5) yes
C(16) C(26) 1.493(6) yes
C(17) C(18) 1.408(6) yes
C(17) C(22) 1.404(6) yes
C(18) C(19) 1.384(7) yes
C(18) C(23) 1.508(6) yes
C(19) C(20) 1.388(8) yes
C(20) C(21) 1.365(8) yes
C(20) C(24) 1.517(10) yes
C(21) C(22) 1.400(8) yes
C(22) C(25) 1.504(8) yes
C(26) C(27) 1.405(6) yes
C(26) C(31) 1.409(5) yes
C(27) C(28) 1.395(7) yes
C(27) C(32) 1.512(6) yes
C(28) C(29) 1.385(6) yes
C(29) C(30) 1.385(7) yes
C(29) C(33) 1.514(8) yes
C(30) C(31) 1.389(7) yes
C(31) C(34) 1.506(7) yes
C(35) C(36) 1.392(7) yes
C(36) C(37) 1.380(10) yes
C(37) C(38) 1.371(9) yes
C(38) C(39) 1.394(7) yes
C(39) C(40) 1.470(6) yes
C(40) C(41) 1.391(8) yes
C(41) C(42) 1.369(8) yes
C(42) C(43) 1.378(8) yes
C(43) C(44) 1.383(7) yes
C(45) C(46) 1.405(5) yes
C(45) C(50) 1.399(5) yes
C(45) B(1) 1.638(6) yes
C(46) C(47) 1.395(6) yes
C(47) C(48) 1.382(5) yes
C(47) C(51) 1.499(6) yes
C(48) C(49) 1.389(6) yes
C(49) C(50) 1.394(6) yes
C(49) C(52) 1.490(5) yes
C(53) C(54) 1.398(6) yes
C(53) C(58) 1.403(4) yes
C(53) B(1) 1.645(4) yes
C(54) C(55) 1.391(4) yes
C(55) C(56) 1.395(5) yes
C(55) C(59) 1.493(6) yes
C(56) C(57) 1.386(6) yes
C(57) C(58) 1.395(4) yes
C(57) C(60) 1.500(5) yes
C(61) C(62) 1.401(4) yes
C(61) C(66) 1.404(5) yes
C(61) B(1) 1.638(5) yes
C(62) C(63) 1.395(5) yes
C(63) C(64) 1.382(6) yes
C(63) C(67) 1.500(4) yes
C(64) C(65) 1.388(4) yes
C(65) C(66) 1.381(5) yes
C(65) C(68) 1.490(6) yes
C(69) C(70) 1.404(5) yes
C(69) C(74) 1.404(5) yes
C(69) B(1) 1.637(5) yes
C(70) C(71) 1.389(5) yes
C(71) C(72) 1.390(6) yes
C(71) C(75) 1.493(6) yes
C(72) C(73) 1.386(6) yes
C(73) C(74) 1.380(5) yes
C(73) C(76) 1.509(6) yes
C(6) H(1) 0.980 no
C(6) H(2) 0.980 no
C(6) H(3) 0.980 no
C(7) H(4) 0.980 no
C(7) H(5) 0.980 no
C(7) H(6) 0.980 no
C(8) H(7) 0.980 no
C(8) H(8) 0.980 no
C(8) H(9) 0.980 no
C(9) H(10) 0.980 no
C(9) H(11) 0.980 no
C(9) H(12) 0.980 no
C(10) H(13) 0.980 no
C(10) H(14) 0.980 no
C(10) H(15) 0.980 no
C(13) H(16) 0.950 no
C(14) H(17) 0.950 no
C(15) H(18) 0.950 no
C(19) H(19) 0.950 no
C(21) H(20) 0.950 no
C(23) H(21) 0.980 no
C(23) H(22) 0.980 no
C(23) H(23) 0.980 no
C(24) H(24) 0.980 no
C(24) H(25) 0.980 no
C(24) H(26) 0.980 no
C(25) H(27) 0.980 no
C(25) H(28) 0.980 no
C(25) H(29) 0.980 no
C(28) H(30) 0.950 no
C(30) H(31) 0.950 no
C(32) H(32) 0.980 no
C(32) H(33) 0.980 no
C(32) H(34) 0.980 no
C(33) H(35) 0.980 no
C(33) H(36) 0.980 no
C(33) H(37) 0.980 no
C(34) H(38) 0.980 no
C(34) H(39) 0.980 no
C(34) H(40) 0.980 no
C(35) H(41) 0.950 no
C(36) H(42) 0.950 no
C(37) H(43) 0.950 no
C(38) H(44) 0.950 no
C(41) H(45) 0.950 no
C(42) H(46) 0.950 no
C(43) H(47) 0.950 no
C(44) H(48) 0.950 no
C(46) H(49) 0.950 no
C(48) H(50) 0.950 no
C(50) H(51) 0.950 no
C(54) H(52) 0.950 no
C(56) H(53) 0.950 no
C(58) H(54) 0.950 no
C(62) H(55) 0.950 no
C(64) H(56) 0.950 no
C(66) H(57) 0.950 no
C(70) H(58) 0.950 no
C(72) H(59) 0.950 no
C(74) H(60) 0.950 no

loop_
_geom_contact_atom_site_label_1
_geom_contact_atom_site_label_2
_geom_contact_distance
_geom_contact_site_symmetry_2
Ir(1) C(6) 3.279(4) .
Ir(1) C(7) 3.284(3) .
Ir(1) C(8) 3.316(4) .
Ir(1) C(9) 3.330(5) .
Ir(1) C(10) 3.360(6) .
Ir(1) C(35) 3.048(4) .
Ir(1) C(39) 2.932(4) .
Ir(1) C(40) 2.940(5) .
Ir(1) C(44) 3.050(5) .
S(1) N(1) 3.429(3) .
S(1) N(2) 3.151(3) .
S(1) C(3) 3.557(3) .
S(1) C(4) 3.259(3) .
S(1) C(9) 3.363(5) .
S(1) C(12) 2.785(4) .
S(1) C(16) 2.785(3) .
S(1) C(17) 3.169(4) .
S(1) C(18) 3.478(5) .
S(1) C(23) 3.453(5) .
S(1) C(26) 3.138(4) .
S(1) C(31) 3.412(4) .
S(1) C(34) 3.467(4) .
F(1) F(2) 2.139(4) .
F(1) F(3) 2.155(4) .
F(1) F(4) 2.925(3) 2_657
F(1) F(25) 3.589(7) 2_667
F(1) F(26) 3.431(11) 2_667
F(1) F(27) 3.330(8) 2_667
F(1) F(28) 3.259(11) 2_667
F(1) F(29) 3.027(7) 2_667
F(1) F(30) 3.147(6) 2_667
F(1) C(46) 2.754(5) .
F(1) C(47) 2.371(5) .
F(1) C(76) 3.558(5) 2_667
F(2) F(1) 2.139(4) .
F(2) F(3) 2.132(4) .
F(2) F(4) 2.781(4) 2_657
F(2) F(10) 2.912(4) 2_657
F(2) F(11) 3.081(3) 2_657
F(2) C(38) 3.547(7) 1_556
F(2) C(46) 3.533(5) .
F(2) C(47) 2.359(5) .
F(2) C(48) 2.828(5) .
F(2) C(60) 3.400(5) 2_657
F(3) F(1) 2.155(4) .
F(3) F(2) 2.132(4) .
F(3) F(10) 3.325(5) 2_657
F(3) F(11) 3.245(4) 2_657
F(3) F(25) 3.490(8) 2_667
F(3) F(26) 3.515(12) 2_667
F(3) C(8) 3.373(6) 1_656
F(3) C(9) 3.575(5) 1_656
F(3) C(46) 3.340(4) .
F(3) C(47) 2.357(4) .
F(3) C(48) 3.039(5) .
F(4) F(1) 2.925(3) 2_657
F(4) F(2) 2.781(4) 2_657
F(4) F(5) 2.133(4) .
F(4) F(6) 2.101(4) .
F(4) C(46) 3.302(5) 2_657
F(4) C(47) 3.038(5) 2_657
F(4) C(48) 3.424(5) .
F(4) C(49) 2.368(4) .
F(4) C(50) 3.009(4) .
F(4) C(51) 3.039(4) 2_657
F(5) F(4) 2.133(4) .
F(5) F(6) 2.123(6) .
F(5) F(22) 3.015(5) 2_657
F(5) F(23) 3.197(5) 2_657
F(5) C(6) 3.399(6) 1_656
F(5) C(48) 2.726(5) .
F(5) C(49) 2.360(5) .
F(6) F(4) 2.101(4) .
F(6) F(5) 2.123(6) .
F(6) C(6) 3.253(5) 1_656
F(6) C(7) 3.284(5) 1_656
F(6) C(48) 3.457(5) .
F(6) C(49) 2.349(5) .
F(6) C(50) 2.897(4) .
F(7) F(8) 2.128(4) .
F(7) F(9) 2.129(4) .
F(7) F(10) 3.447(4) 2_656
F(7) F(12) 3.157(5) 2_656
F(7) C(24) 3.564(7) 1_655
F(7) C(36) 3.439(6) 2_656
F(7) C(54) 3.223(5) .
F(7) C(55) 2.342(6) .
F(7) C(56) 3.127(6) .
F(7) C(56) 3.372(4) 2_656
F(8) F(7) 2.128(4) .
F(8) F(9) 2.142(3) .
F(8) C(14) 3.209(6) .
F(8) C(15) 3.491(5) .
F(8) C(30) 3.399(5) 2_666
F(8) C(33) 3.518(5) 2_666
F(8) C(54) 2.784(5) .
F(8) C(55) 2.363(5) .
F(9) F(7) 2.129(4) .
F(9) F(8) 2.142(3) .
F(9) F(10) 3.422(5) 2_656
F(9) C(36) 3.168(5) .
F(9) C(37) 3.505(6) .
F(9) C(54) 3.583(4) .
F(9) C(55) 2.358(5) .
F(9) C(56) 2.795(6) .
F(10) F(2) 2.912(4) 2_657
F(10) F(3) 3.325(5) 2_657
F(10) F(7) 3.447(4) 2_656
F(10) F(9) 3.422(5) 2_656
F(10) F(11) 2.143(4) .
F(10) F(12) 2.131(3) .
F(10) C(56) 3.088(5) .
F(10) C(57) 2.359(4) .
F(10) C(58) 3.302(3) .
F(11) F(2) 3.081(3) 2_657
F(11) F(3) 3.245(4) 2_657
F(11) F(10) 2.143(4) .
F(11) F(12) 2.150(4) .
F(11) C(10) 3.549(5) 2_556
F(11) C(48) 3.477(5) 2_657
F(11) C(57) 2.370(5) .
F(11) C(58) 2.776(4) .
F(12) F(7) 3.157(5) 2_656
F(12) F(10) 2.131(3) .
F(12) F(11) 2.150(4) .
F(12) C(24) 3.459(6) 2_556
F(12) C(25) 3.310(6) .
F(12) C(56) 2.789(4) .
F(12) C(57) 2.358(3) .
F(12) C(58) 3.564(3) .
F(13) F(14) 2.096(4) .
F(13) F(15) 2.132(6) .
F(13) F(24) 3.114(3) 2_667
F(13) F(26) 3.554(13) 2_667
F(13) C(8) 3.340(6) 1_656
F(13) C(62) 3.089(3) .
F(13) C(63) 2.357(4) .
F(13) C(64) 3.314(5) .
F(13) C(72) 3.468(5) 2_667
F(14) F(13) 2.096(4) .
F(14) F(15) 2.113(5) .
F(14) F(23) 3.180(4) 2_667
F(14) F(24) 3.158(3) 2_667
F(14) C(62) 2.817(4) .
F(14) C(63) 2.356(4) .
F(14) C(64) 3.525(5) .
F(14) C(71) 3.547(5) 2_667
F(14) C(72) 3.213(6) 2_667
F(14) C(75) 3.452(5) 2_667
F(15) F(13) 2.132(6) .
F(15) F(14) 2.113(5) .
F(15) F(15) 2.804(6) 2_767
F(15) C(63) 2.356(4) .
F(15) C(64) 2.738(4) .
F(15) C(64) 3.429(5) 2_767
F(16) F(18) 2.137(10) .
F(16) F(19) 2.379(8) .
F(16) F(20) 2.094(11) .
F(16) F(21) 1.888(8) .
F(16) C(6) 3.368(8) 2_656
F(16) C(24) 3.330(11) 1_655
F(16) C(36) 3.578(7) 2_656
F(16) C(64) 3.573(7) .
F(16) C(65) 2.370(7) .
F(16) C(66) 2.798(8) .
F(17) F(18) 1.806(10) .
F(17) F(19) 2.209(8) .
F(17) F(20) 2.240(12) .
F(17) F(21) 2.200(10) .
F(17) C(6) 3.104(9) 2_656
F(17) C(36) 3.484(7) 2_656
F(17) C(37) 3.568(8) 2_656
F(17) C(65) 2.385(8) .
F(17) C(66) 2.740(9) .
F(18) F(16) 2.137(10) .
F(18) F(17) 1.806(10) .
F(18) F(20) 1.974(17) .
F(18) F(21) 2.512(12) .
F(18) C(6) 3.172(10) 2_656
F(18) C(7) 3.262(11) 1_656
F(18) C(64) 3.248(9) .
F(18) C(65) 2.351(9) .
F(18) C(66) 3.125(9) .
F(19) F(16) 2.379(8) .
F(19) F(17) 2.209(8) .
F(19) F(21) 2.065(10) .
F(19) F(23) 3.269(8) 1_655
F(19) C(6) 3.527(8) 2_656
F(19) C(7) 3.528(10) 1_656
F(19) C(42) 3.559(7) 1_656
F(19) C(64) 2.939(8) .
F(19) C(65) 2.345(8) .
F(19) C(66) 3.422(8) .
F(20) F(16) 2.094(11) .
F(20) F(17) 2.240(12) .
F(20) F(18) 1.974(17) .
F(20) F(22) 3.491(14) 1_655
F(20) F(23) 2.832(12) 1_655
F(20) F(24) 2.882(15) 1_655
F(20) C(64) 2.762(13) .
F(20) C(65) 2.325(14) .
F(20) C(66) 3.551(13) .
F(20) C(75) 3.299(14) 1_655
F(21) F(16) 1.888(8) .
F(21) F(17) 2.200(10) .
F(21) F(18) 2.512(12) .
F(21) F(19) 2.065(10) .
F(21) F(22) 3.519(8) 1_655
F(21) F(23) 3.209(6) 1_655
F(21) F(24) 2.706(8) 1_655
F(21) C(24) 3.449(9) 1_655
F(21) C(64) 2.870(8) .
F(21) C(65) 2.378(9) .
F(21) C(66) 3.498(8) .
F(21) C(75) 3.378(8) 1_655
F(22) F(5) 3.015(5) 2_657
F(22) F(20) 3.491(14) 1_455
F(22) F(21) 3.519(8) 1_455
F(22) F(23) 2.133(4) .
F(22) F(24) 2.159(4) .
F(22) C(21) 3.417(5) .
F(22) C(70) 2.861(4) .
F(22) C(71) 2.359(4) .
F(22) C(72) 3.517(5) .
F(23) F(5) 3.197(5) 2_657
F(23) F(14) 3.180(4) 2_667
F(23) F(19) 3.269(8) 1_455
F(23) F(20) 2.832(12) 1_455
F(23) F(21) 3.209(6) 1_455
F(23) F(22) 2.133(4) .
F(23) F(24) 2.148(4) .
F(23) C(42) 3.497(6) 1_556
F(23) C(70) 3.013(5) .
F(23) C(71) 2.349(5) .
F(23) C(72) 3.344(6) .
F(24) F(13) 3.114(3) 2_667
F(24) F(14) 3.158(3) 2_667
F(24) F(20) 2.882(15) 1_455
F(24) F(21) 2.706(8) 1_455
F(24) F(22) 2.159(4) .
F(24) F(23) 2.148(4) .
F(24) C(19) 3.436(5) .
F(24) C(20) 3.484(4) .
F(24) C(67) 3.573(4) 2_667
F(24) C(71) 2.360(4) .
F(24) C(72) 2.727(5) .
F(25) F(1) 3.589(7) 2_667
F(25) F(3) 3.490(8) 2_667
F(25) F(27) 2.014(9) .
F(25) F(28) 2.574(10) .
F(25) F(29) 2.206(9) .
F(25) F(30) 1.751(10) .
F(25) C(8) 3.553(9) 2_566
F(25) C(13) 3.572(7) .
F(25) C(72) 2.834(9) .
F(25) C(73) 2.387(8) .
F(25) C(74) 3.547(8) .
F(26) F(1) 3.431(11) 2_667
F(26) F(3) 3.515(12) 2_667
F(26) F(13) 3.554(13) 2_667
F(26) F(28) 1.921(12) .
F(26) F(29) 2.314(14) .
F(26) F(30) 2.143(15) .
F(26) C(8) 3.305(11) 2_566
F(26) C(72) 2.740(12) .
F(26) C(73) 2.358(11) .
F(27) F(1) 3.330(8) 2_667
F(27) F(25) 2.014(9) .
F(27) F(29) 2.152(12) .
F(27) F(30) 2.316(11) .
F(27) C(46) 3.386(7) 2_667
F(27) C(62) 3.537(9) 2_667
F(27) C(72) 2.949(7) .
F(27) C(73) 2.337(7) .
F(27) C(74) 3.382(7) .
F(28) F(1) 3.259(11) 2_667
F(28) F(25) 2.574(10) .
F(28) F(26) 1.921(12) .
F(28) F(29) 1.731(13) .
F(28) F(30) 2.157(12) .
F(28) C(46) 3.570(9) 2_667
F(28) C(72) 3.308(9) .
F(28) C(73) 2.358(8) .
F(28) C(74) 3.035(9) .
F(28) C(74) 3.515(10) 2_667
F(29) F(1) 3.027(7) 2_667
F(29) F(25) 2.206(9) .
F(29) F(26) 2.314(14) .
F(29) F(27) 2.152(12) .
F(29) F(28) 1.731(13) .
F(29) C(33) 3.498(9) 2_666
F(29) C(73) 2.374(8) .
F(29) C(74) 2.751(8) .
F(30) F(1) 3.147(6) 2_667
F(30) F(25) 1.751(10) .
F(30) F(26) 2.143(15) .
F(30) F(27) 2.316(11) .
F(30) F(28) 2.157(12) .
F(30) C(14) 3.296(7) .
F(30) C(28) 3.529(10) 2_666
F(30) C(33) 3.599(9) 2_666
F(30) C(72) 3.478(9) .
F(30) C(73) 2.339(9) .
F(30) C(74) 2.867(8) .
N(1) S(1) 3.429(3) .
N(1) N(2) 2.560(5) .
N(1) C(1) 3.144(4) .
N(1) C(5) 3.387(5) .
N(1) C(6) 3.321(5) .
N(1) C(36) 2.381(6) .
N(1) C(37) 2.763(6) .
N(1) C(38) 2.388(7) .
N(1) C(40) 2.368(6) .
N(2) S(1) 3.151(3) .
N(2) N(1) 2.560(5) .
N(2) C(2) 3.145(4) .
N(2) C(3) 3.406(5) .
N(2) C(7) 3.328(4) .
N(2) C(39) 2.359(5) .
N(2) C(41) 2.383(7) .
N(2) C(42) 2.759(7) .
N(2) C(43) 2.388(6) .
C(1) N(1) 3.144(4) .
C(1) C(3) 2.324(5) .
C(1) C(4) 2.324(5) .
C(1) C(7) 2.604(6) .
C(1) C(10) 2.618(8) .
C(2) N(2) 3.145(4) .
C(2) C(4) 2.329(6) .
C(2) C(5) 2.320(6) .
C(2) C(6) 2.612(6) .
C(2) C(8) 2.622(6) .
C(3) S(1) 3.557(3) .
C(3) N(2) 3.406(5) .
C(3) C(1) 2.324(5) .
C(3) C(5) 2.317(6) .
C(3) C(7) 2.602(6) .
C(3) C(9) 2.600(7) .
C(4) S(1) 3.259(3) .
C(4) C(1) 2.324(5) .
C(4) C(2) 2.329(6) .
C(4) C(8) 2.609(7) .
C(4) C(10) 2.611(7) .
C(5) N(1) 3.387(5) .
C(5) C(2) 2.320(6) .
C(5) C(3) 2.317(6) .
C(5) C(6) 2.608(7) .
C(5) C(9) 2.600(6) .
C(6) Ir(1) 3.279(4) .
C(6) F(5) 3.399(6) 1_454
C(6) F(6) 3.253(5) 1_454
C(6) F(16) 3.368(8) 2_656
C(6) F(17) 3.104(9) 2_656
C(6) F(18) 3.172(10) 2_656
C(6) F(19) 3.527(8) 2_656
C(6) N(1) 3.321(5) .
C(6) C(2) 2.612(6) .
C(6) C(5) 2.608(7) .
C(6) C(7) 3.233(7) .
C(6) C(10) 3.157(8) .
C(6) C(35) 3.555(5) .
C(7) Ir(1) 3.284(3) .
C(7) F(6) 3.284(5) 1_454
C(7) F(18) 3.262(11) 1_454
C(7) F(19) 3.528(10) 1_454
C(7) N(2) 3.328(4) .
C(7) C(1) 2.604(6) .
C(7) C(3) 2.602(6) .
C(7) C(6) 3.233(7) .
C(7) C(8) 3.171(7) .
C(7) C(44) 3.549(5) .
C(7) C(65) 3.576(6) 1_454
C(8) Ir(1) 3.316(4) .
C(8) F(3) 3.373(6) 1_454
C(8) F(13) 3.340(6) 1_454
C(8) F(25) 3.553(9) 2_566
C(8) F(26) 3.305(11) 2_566
C(8) C(2) 2.622(6) .
C(8) C(4) 2.609(7) .
C(8) C(7) 3.171(7) .
C(8) C(9) 3.173(8) .
C(9) Ir(1) 3.330(5) .
C(9) S(1) 3.363(5) .
C(9) F(3) 3.575(5) 1_454
C(9) C(3) 2.600(7) .
C(9) C(5) 2.600(6) .
C(9) C(8) 3.173(8) .
C(9) C(10) 3.205(8) .
C(10) Ir(1) 3.360(6) .
C(10) F(11) 3.549(5) 2_556
C(10) C(1) 2.618(8) .
C(10) C(4) 2.611(7) .
C(10) C(6) 3.157(8) .
C(10) C(9) 3.205(8) .
C(11) C(13) 2.423(5) .
C(11) C(14) 2.802(5) .
C(11) C(15) 2.422(5) .
C(11) C(17) 2.577(6) .
C(11) C(18) 3.311(6) .
C(11) C(23) 3.324(7) .
C(11) C(26) 2.551(6) .
C(11) C(27) 3.584(6) .
C(11) C(31) 3.276(6) .
C(11) C(34) 3.330(6) .
C(12) S(1) 2.785(4) .
C(12) C(14) 2.416(5) .
C(12) C(15) 2.781(6) .
C(12) C(16) 2.434(6) .
C(12) C(18) 2.522(6) .
C(12) C(22) 2.533(7) .
C(12) C(23) 2.939(7) .
C(12) C(25) 2.980(7) .
C(13) F(25) 3.572(7) .
C(13) C(11) 2.423(5) .
C(13) C(15) 2.379(7) .
C(13) C(16) 2.783(6) .
C(13) C(17) 2.471(6) .
C(13) C(18) 3.436(6) .
C(13) C(22) 3.168(6) .
C(13) C(25) 3.223(7) .
C(13) C(73) 3.595(5) .
C(14) F(8) 3.209(6) .
C(14) F(30) 3.296(7) .
C(14) C(11) 2.802(5) .
C(14) C(12) 2.416(5) .
C(14) C(16) 2.416(6) .
C(15) F(8) 3.491(5) .
C(15) C(11) 2.422(5) .
C(15) C(12) 2.781(6) .
C(15) C(13) 2.379(7) .
C(15) C(26) 2.475(6) .
C(15) C(27) 3.193(6) .
C(15) C(31) 3.447(6) .
C(15) C(32) 3.227(7) .
C(16) S(1) 2.785(3) .
C(16) C(12) 2.434(6) .
C(16) C(13) 2.783(6) .
C(16) C(14) 2.416(6) .
C(16) C(27) 2.519(6) .
C(16) C(31) 2.511(6) .
C(16) C(32) 2.958(7) .
C(16) C(34) 2.933(6) .
C(17) S(1) 3.169(4) .
C(17) C(11) 2.577(6) .
C(17) C(13) 2.471(6) .
C(17) C(19) 2.411(7) .
C(17) C(20) 2.815(8) .
C(17) C(21) 2.415(7) .
C(17) C(23) 2.541(6) .
C(17) C(25) 2.547(7) .
C(18) S(1) 3.478(5) .
C(18) C(11) 3.311(6) .
C(18) C(12) 2.522(6) .
C(18) C(13) 3.436(6) .
C(18) C(20) 2.427(8) .
C(18) C(21) 2.764(7) .
C(18) C(22) 2.422(6) .
C(19) F(24) 3.436(5) .
C(19) C(17) 2.411(7) .
C(19) C(21) 2.358(7) .
C(19) C(22) 2.767(7) .
C(19) C(23) 2.497(8) .
C(19) C(24) 2.522(10) .
C(20) F(24) 3.484(4) .
C(20) C(17) 2.815(8) .
C(20) C(18) 2.427(8) .
C(20) C(22) 2.424(8) .
C(21) F(22) 3.417(5) .
C(21) C(17) 2.415(7) .
C(21) C(18) 2.764(7) .
C(21) C(19) 2.358(7) .
C(21) C(24) 2.517(10) .
C(21) C(25) 2.500(9) .
C(22) C(12) 2.533(7) .
C(22) C(13) 3.168(6) .
C(22) C(18) 2.422(6) .
C(22) C(19) 2.767(7) .
C(22) C(20) 2.424(8) .
C(23) S(1) 3.453(5) .
C(23) C(11) 3.324(7) .
C(23) C(12) 2.939(7) .
C(23) C(17) 2.541(6) .
C(23) C(19) 2.497(8) .
C(24) F(7) 3.564(7) 1_455
C(24) F(12) 3.459(6) 2_556
C(24) F(16) 3.330(11) 1_455
C(24) F(21) 3.449(9) 1_455
C(24) C(19) 2.522(10) .
C(24) C(21) 2.517(10) .
C(25) F(12) 3.310(6) .
C(25) C(12) 2.980(7) .
C(25) C(13) 3.223(7) .
C(25) C(17) 2.547(7) .
C(25) C(21) 2.500(9) .
C(26) S(1) 3.138(4) .
C(26) C(11) 2.551(6) .
C(26) C(15) 2.475(6) .
C(26) C(28) 2.413(7) .
C(26) C(29) 2.813(7) .
C(26) C(30) 2.413(6) .
C(26) C(32) 2.545(6) .
C(26) C(34) 2.541(6) .
C(27) C(11) 3.584(6) .
C(27) C(15) 3.193(6) .
C(27) C(16) 2.519(6) .
C(27) C(29) 2.432(6) .
C(27) C(30) 2.776(6) .
C(27) C(31) 2.428(6) .
C(27) C(40) 3.517(4) .
C(28) F(30) 3.529(10) 2_666
C(28) C(26) 2.413(7) .
C(28) C(30) 2.375(6) .
C(28) C(31) 2.775(7) .
C(28) C(32) 2.512(7) .
C(28) C(33) 2.522(7) .
C(28) C(41) 3.525(5) .
C(28) C(42) 3.466(5) .
C(28) C(43) 3.541(5) .
C(29) C(26) 2.813(7) .
C(29) C(27) 2.432(6) .
C(29) C(31) 2.428(7) .
C(29) C(43) 3.408(5) .
C(30) F(8) 3.399(5) 2_666
C(30) C(26) 2.413(6) .
C(30) C(27) 2.776(6) .
C(30) C(28) 2.375(6) .
C(30) C(33) 2.527(8) .
C(30) C(34) 2.502(8) .
C(31) S(1) 3.412(4) .
C(31) C(11) 3.276(6) .
C(31) C(15) 3.447(6) .
C(31) C(16) 2.511(6) .
C(31) C(27) 2.428(6) .
C(31) C(28) 2.775(7) .
C(31) C(29) 2.428(7) .
C(32) C(15) 3.227(7) .
C(32) C(16) 2.958(7) .
C(32) C(26) 2.545(6) .
C(32) C(28) 2.512(7) .
C(32) C(38) 3.543(6) .
C(32) C(39) 3.401(5) .
C(32) C(40) 3.568(5) .
C(33) F(8) 3.518(5) 2_666
C(33) F(29) 3.498(9) 2_666
C(33) F(30) 3.599(9) 2_666
C(33) C(28) 2.522(7) .
C(33) C(30) 2.527(8) .
C(33) C(43) 3.523(6) .
C(34) S(1) 3.467(4) .
C(34) C(11) 3.330(6) .
C(34) C(16) 2.933(6) .
C(34) C(26) 2.541(6) .
C(34) C(30) 2.502(8) .
C(35) Ir(1) 3.048(4) .
C(35) C(6) 3.555(5) .
C(35) C(37) 2.393(8) .
C(35) C(38) 2.735(8) .
C(35) C(39) 2.324(7) .
C(36) F(7) 3.439(6) 2_656
C(36) F(9) 3.168(5) .
C(36) F(16) 3.578(7) 2_656
C(36) F(17) 3.484(7) 2_656
C(36) N(1) 2.381(6) .
C(36) C(38) 2.374(9) .
C(36) C(39) 2.727(7) .
C(37) F(9) 3.505(6) .
C(37) F(17) 3.568(8) 2_656
C(37) N(1) 2.763(6) .
C(37) C(35) 2.393(8) .
C(37) C(39) 2.386(7) .
C(38) F(2) 3.547(7) 1_554
C(38) N(1) 2.388(7) .
C(38) C(32) 3.543(6) .
C(38) C(35) 2.735(8) .
C(38) C(36) 2.374(9) .
C(38) C(40) 2.532(7) .
C(38) C(41) 3.079(8) .
C(39) Ir(1) 2.932(4) .
C(39) N(2) 2.359(5) .
C(39) C(32) 3.401(5) .
C(39) C(35) 2.324(7) .
C(39) C(36) 2.727(7) .
C(39) C(37) 2.386(7) .
C(39) C(41) 2.553(8) .
C(40) Ir(1) 2.940(5) .
C(40) N(1) 2.368(6) .
C(40) C(27) 3.517(4) .
C(40) C(32) 3.568(5) .
C(40) C(38) 2.532(7) .
C(40) C(42) 2.388(8) .
C(40) C(43) 2.743(7) .
C(40) C(44) 2.318(6) .
C(41) N(2) 2.383(7) .
C(41) C(28) 3.525(5) .
C(41) C(38) 3.079(8) .
C(41) C(39) 2.553(8) .
C(41) C(43) 2.375(7) .
C(41) C(44) 2.708(7) .
C(42) F(19) 3.559(7) 1_454
C(42) F(23) 3.497(6) 1_554
C(42) N(2) 2.759(7) .
C(42) C(28) 3.466(5) .
C(42) C(40) 2.388(8) .
C(42) C(44) 2.369(8) .
C(43) N(2) 2.388(6) .
C(43) C(28) 3.541(5) .
C(43) C(29) 3.408(5) .
C(43) C(33) 3.523(6) .
C(43) C(40) 2.743(7) .
C(43) C(41) 2.375(7) .
C(44) Ir(1) 3.050(5) .
C(44) C(7) 3.549(5) .
C(44) C(40) 2.318(6) .
C(44) C(41) 2.708(7) .
C(44) C(42) 2.369(8) .
C(45) C(47) 2.443(5) .
C(45) C(48) 2.843(6) .
C(45) C(49) 2.447(5) .
C(45) C(53) 2.754(5) .
C(45) C(58) 3.197(4) .
C(45) C(61) 2.572(5) .
C(45) C(62) 3.403(5) .
C(45) C(66) 3.355(6) .
C(45) C(69) 2.718(5) .
C(45) C(70) 3.166(4) .
C(46) F(1) 2.754(5) .
C(46) F(2) 3.533(5) .
C(46) F(3) 3.340(4) .
C(46) F(4) 3.302(5) 2_657
C(46) F(27) 3.386(7) 2_667
C(46) F(28) 3.570(9) 2_667
C(46) C(48) 2.419(5) .
C(46) C(49) 2.767(5) .
C(46) C(50) 2.380(5) .
C(46) C(51) 2.512(6) .
C(46) C(61) 3.450(6) .
C(46) C(69) 3.084(5) .
C(46) C(70) 3.256(4) .
C(46) B(1) 2.658(6) .
C(47) F(1) 2.371(5) .
C(47) F(2) 2.359(5) .
C(47) F(3) 2.357(4) .
C(47) F(4) 3.038(5) 2_657
C(47) C(45) 2.443(5) .
C(47) C(49) 2.382(5) .
C(47) C(50) 2.751(6) .
C(48) F(2) 2.828(5) .
C(48) F(3) 3.039(5) .
C(48) F(4) 3.424(5) .
C(48) F(5) 2.726(5) .
C(48) F(6) 3.457(5) .
C(48) F(11) 3.477(5) 2_657
C(48) C(45) 2.843(6) .
C(48) C(46) 2.419(5) .
C(48) C(50) 2.413(6) .
C(48) C(51) 2.477(6) .
C(48) C(52) 2.497(6) .
C(49) F(4) 2.368(4) .
C(49) F(5) 2.360(5) .
C(49) F(6) 2.349(5) .
C(49) C(45) 2.447(5) .
C(49) C(46) 2.767(5) .
C(49) C(47) 2.382(5) .
C(50) F(4) 3.009(4) .
C(50) F(6) 2.897(4) .
C(50) C(46) 2.380(5) .
C(50) C(47) 2.751(6) .
C(50) C(48) 2.413(6) .
C(50) C(52) 2.490(6) .
C(50) C(53) 3.222(5) .
C(50) C(58) 3.364(4) .
C(50) C(61) 3.251(5) .
C(50) C(66) 3.486(6) .
C(50) B(1) 2.653(5) .
C(51) F(4) 3.039(4) 2_657
C(51) C(46) 2.512(6) .
C(51) C(48) 2.477(6) .
C(52) C(48) 2.497(6) .
C(52) C(50) 2.490(6) .
C(53) C(45) 2.754(5) .
C(53) C(50) 3.222(5) .
C(53) C(55) 2.446(5) .
C(53) C(56) 2.846(4) .
C(53) C(57) 2.444(4) .
C(53) C(61) 2.698(3) .
C(53) C(66) 3.058(4) .
C(53) C(69) 2.555(5) .
C(53) C(70) 3.165(5) .
C(53) C(74) 3.526(4) .
C(54) F(7) 3.223(5) .
C(54) F(8) 2.784(5) .
C(54) F(9) 3.583(4) .
C(54) C(56) 2.415(4) .
C(54) C(57) 2.754(5) .
C(54) C(58) 2.377(5) .
C(54) C(59) 2.502(6) .
C(54) C(61) 3.071(4) .
C(54) C(66) 3.127(4) .
C(54) C(69) 3.275(5) .
C(54) B(1) 2.631(5) .
C(55) F(7) 2.342(6) .
C(55) F(8) 2.363(5) .
C(55) F(9) 2.358(5) .
C(55) C(53) 2.446(5) .
C(55) C(57) 2.389(6) .
C(55) C(58) 2.767(6) .
C(56) F(7) 3.127(6) .
C(56) F(7) 3.372(4) 2_656
C(56) F(9) 2.795(6) .
C(56) F(10) 3.088(5) .
C(56) F(12) 2.789(4) .
C(56) C(53) 2.846(4) .
C(56) C(54) 2.415(4) .
C(56) C(58) 2.420(5) .
C(56) C(59) 2.495(6) .
C(56) C(60) 2.476(6) .
C(57) F(10) 2.359(4) .
C(57) F(11) 2.370(5) .
C(57) F(12) 2.358(3) .
C(57) C(53) 2.444(4) .
C(57) C(54) 2.754(5) .
C(57) C(55) 2.389(6) .
C(58) F(10) 3.302(3) .
C(58) F(11) 2.776(4) .
C(58) F(12) 3.564(3) .
C(58) C(45) 3.197(4) .
C(58) C(50) 3.364(4) .
C(58) C(54) 2.377(5) .
C(58) C(55) 2.767(6) .
C(58) C(56) 2.420(5) .
C(58) C(60) 2.521(4) .
C(58) C(69) 3.399(4) .
C(58) C(70) 3.457(5) .
C(58) B(1) 2.691(4) .
C(59) C(54) 2.502(6) .
C(59) C(56) 2.495(6) .
C(60) F(2) 3.400(5) 2_657
C(60) C(56) 2.476(6) .
C(60) C(58) 2.521(4) .
C(61) C(45) 2.572(5) .
C(61) C(46) 3.450(6) .
C(61) C(50) 3.251(5) .
C(61) C(53) 2.698(3) .
C(61) C(54) 3.071(4) .
C(61) C(63) 2.445(4) .
C(61) C(64) 2.852(5) .
C(61) C(65) 2.443(5) .
C(61) C(69) 2.758(5) .
C(61) C(74) 3.184(5) .
C(62) F(13) 3.089(3) .
C(62) F(14) 2.817(4) .
C(62) F(27) 3.537(9) 2_667
C(62) C(45) 3.403(5) .
C(62) C(64) 2.419(5) .
C(62) C(65) 2.751(5) .
C(62) C(66) 2.371(5) .
C(62) C(67) 2.495(4) .
C(62) C(69) 3.223(4) .
C(62) C(74) 3.183(4) .
C(62) B(1) 2.686(4) .
C(63) F(13) 2.357(4) .
C(63) F(14) 2.356(4) .
C(63) F(15) 2.356(4) .
C(63) C(61) 2.445(4) .
C(63) C(65) 2.373(5) .
C(63) C(66) 2.744(4) .
C(64) F(13) 3.314(5) .
C(64) F(14) 3.525(5) .
C(64) F(15) 2.738(4) .
C(64) F(15) 3.429(5) 2_767
C(64) F(16) 3.573(7) .
C(64) F(18) 3.248(9) .
C(64) F(19) 2.939(8) .
C(64) F(20) 2.762(13) .
C(64) F(21) 2.870(8) .
C(64) C(61) 2.852(5) .
C(64) C(62) 2.419(5) .
C(64) C(66) 2.409(4) .
C(64) C(67) 2.495(5) .
C(64) C(68) 2.489(6) .
C(65) F(16) 2.370(7) .
C(65) F(17) 2.385(8) .
C(65) F(18) 2.351(9) .
C(65) F(19) 2.345(8) .
C(65) F(20) 2.325(14) .
C(65) F(21) 2.378(9) .
C(65) C(7) 3.576(6) 1_656
C(65) C(61) 2.443(5) .
C(65) C(62) 2.751(5) .
C(65) C(63) 2.373(5) .
C(66) F(16) 2.798(8) .
C(66) F(17) 2.740(9) .
C(66) F(18) 3.125(9) .
C(66) F(19) 3.422(8) .
C(66) F(20) 3.551(13) .
C(66) F(21) 3.498(8) .
C(66) C(45) 3.355(6) .
C(66) C(50) 3.486(6) .
C(66) C(53) 3.058(4) .
C(66) C(54) 3.127(4) .
C(66) C(62) 2.371(5) .
C(66) C(63) 2.744(4) .
C(66) C(64) 2.409(4) .
C(66) C(68) 2.479(6) .
C(66) B(1) 2.642(6) .
C(67) F(24) 3.573(4) 2_667
C(67) C(62) 2.495(4) .
C(67) C(64) 2.495(5) .
C(68) C(64) 2.489(6) .
C(68) C(66) 2.479(6) .
C(69) C(45) 2.718(5) .
C(69) C(46) 3.084(5) .
C(69) C(53) 2.555(5) .
C(69) C(54) 3.275(5) .
C(69) C(58) 3.399(4) .
C(69) C(61) 2.758(5) .
C(69) C(62) 3.223(4) .
C(69) C(71) 2.449(5) .
C(69) C(72) 2.853(5) .
C(69) C(73) 2.438(5) .
C(70) F(22) 2.861(4) .
C(70) F(23) 3.013(5) .
C(70) C(45) 3.166(4) .
C(70) C(46) 3.256(4) .
C(70) C(53) 3.165(5) .
C(70) C(58) 3.457(5) .
C(70) C(72) 2.416(5) .
C(70) C(73) 2.745(5) .
C(70) C(74) 2.374(5) .
C(70) C(75) 2.484(5) .
C(70) B(1) 2.622(5) .
C(71) F(14) 3.547(5) 2_667
C(71) F(22) 2.359(4) .
C(71) F(23) 2.349(5) .
C(71) F(24) 2.360(4) .
C(71) C(69) 2.449(5) .
C(71) C(73) 2.376(6) .
C(71) C(74) 2.753(5) .
C(72) F(13) 3.468(5) 2_667
C(72) F(14) 3.213(6) 2_667
C(72) F(22) 3.517(5) .
C(72) F(23) 3.344(6) .
C(72) F(24) 2.727(5) .
C(72) F(25) 2.834(9) .
C(72) F(26) 2.740(12) .
C(72) F(27) 2.949(7) .
C(72) F(28) 3.308(9) .
C(72) F(30) 3.478(9) .
C(72) C(69) 2.853(5) .
C(72) C(70) 2.416(5) .
C(72) C(74) 2.413(6) .
C(72) C(75) 2.501(6) .
C(72) C(76) 2.492(7) .
C(73) F(25) 2.387(8) .
C(73) F(26) 2.358(11) .
C(73) F(27) 2.337(7) .
C(73) F(28) 2.358(8) .
C(73) F(29) 2.374(8) .
C(73) F(30) 2.339(9) .
C(73) C(13) 3.595(5) .
C(73) C(69) 2.438(5) .
C(73) C(70) 2.745(5) .
C(73) C(71) 2.376(6) .
C(74) F(25) 3.547(8) .
C(74) F(27) 3.382(7) .
C(74) F(28) 3.035(9) .
C(74) F(28) 3.515(10) 2_667
C(74) F(29) 2.751(8) .
C(74) F(30) 2.867(8) .
C(74) C(53) 3.526(4) .
C(74) C(61) 3.184(5) .
C(74) C(62) 3.183(4) .
C(74) C(70) 2.374(5) .
C(74) C(71) 2.753(5) .
C(74) C(72) 2.413(6) .
C(74) C(76) 2.500(6) .
C(74) B(1) 2.705(5) .
C(75) F(14) 3.452(5) 2_667
C(75) F(20) 3.299(14) 1_455
C(75) F(21) 3.378(8) 1_455
C(75) C(70) 2.484(5) .
C(75) C(72) 2.501(6) .
C(76) F(1) 3.558(5) 2_667
C(76) C(72) 2.492(7) .
C(76) C(74) 2.500(6) .
B(1) C(46) 2.658(6) .
B(1) C(50) 2.653(5) .
B(1) C(54) 2.631(5) .
B(1) C(58) 2.691(4) .
B(1) C(62) 2.686(4) .
B(1) C(66) 2.642(6) .
B(1) C(70) 2.622(5) .
B(1) C(74) 2.705(5) .
Ir(1) H(1) 3.254 .
Ir(1) H(6) 3.263 .
Ir(1) H(7) 3.334 .
Ir(1) H(10) 3.330 .
Ir(1) H(14) 3.388 .
Ir(1) H(41) 3.123 .
Ir(1) H(48) 3.125 .
S(1) H(10) 2.728 .
S(1) H(22) 2.944 .
S(1) H(23) 3.474 .
S(1) H(38) 2.798 .
S(1) H(48) 3.333 .
F(1) H(30) 3.468 1_556
F(1) H(34) 3.386 1_556
F(1) H(45) 3.076 1_556
F(1) H(49) 2.429 .
F(2) H(34) 3.453 1_556
F(2) H(44) 2.770 1_556
F(2) H(50) 2.622 .
F(2) H(51) 3.411 2_657
F(2) H(54) 3.096 2_657
F(3) H(8) 3.124 1_656
F(3) H(9) 2.967 1_656
F(3) H(12) 2.726 1_656
F(3) H(49) 3.462 .
F(3) H(50) 2.989 .
F(4) H(44) 3.032 2_656
F(4) H(45) 2.813 2_656
F(4) H(49) 3.388 2_657
F(4) H(51) 2.872 .
F(4) H(58) 3.557 2_657
F(5) H(2) 3.504 1_656
F(5) H(3) 2.728 1_656
F(5) H(50) 2.412 .
F(5) H(58) 2.800 2_657
F(6) H(2) 2.748 1_656
F(6) H(3) 3.054 1_656
F(6) H(5) 2.381 1_656
F(6) H(44) 3.366 2_656
F(6) H(45) 3.377 2_656
F(6) H(51) 2.735 .
F(7) H(24) 3.571 1_655
F(7) H(26) 2.970 1_655
F(7) H(42) 2.532 2_656
F(7) H(52) 3.299 .
F(7) H(53) 3.171 .
F(7) H(53) 2.489 2_656
F(8) H(17) 2.824 .
F(8) H(18) 3.350 .
F(8) H(31) 3.028 2_666
F(8) H(35) 2.794 2_666
F(8) H(52) 2.473 .
F(9) H(32) 3.145 .
F(9) H(42) 3.022 .
F(9) H(53) 2.539 .
F(9) H(53) 3.103 2_656
F(10) H(12) 3.577 2_556
F(10) H(43) 3.449 2_656
F(10) H(53) 3.074 .
F(10) H(54) 3.394 .
F(11) H(11) 3.534 2_556
F(11) H(12) 3.301 2_556
F(11) H(13) 2.743 2_556
F(11) H(50) 2.597 2_657
F(11) H(54) 2.466 .
F(12) H(11) 3.495 2_556
F(12) H(13) 2.931 2_556
F(12) H(26) 2.570 2_556
F(12) H(27) 2.800 .
F(12) H(28) 3.071 .
F(12) H(29) 3.574 .
F(12) H(53) 2.550 .
F(13) H(7) 2.591 1_656
F(13) H(9) 3.329 1_656
F(13) H(47) 3.494 1_656
F(13) H(48) 3.172 1_656
F(13) H(55) 3.018 .
F(13) H(56) 3.448 .
F(13) H(59) 2.607 2_667
F(14) H(36) 3.385 2_666
F(14) H(46) 2.780 2_666
F(14) H(55) 2.589 .
F(14) H(59) 2.823 2_667
F(15) H(46) 3.354 2_666
F(15) H(47) 2.922 1_656
F(15) H(47) 2.948 2_666
F(15) H(56) 2.446 .
F(15) H(56) 2.566 2_767
F(16) H(1) 2.758 2_656
F(16) H(2) 3.558 2_656
F(16) H(3) 3.291 2_656
F(16) H(24) 3.024 1_655
F(16) H(25) 2.739 1_655
F(16) H(42) 3.557 2_656
F(16) H(57) 2.508 .
F(17) H(1) 2.506 2_656
F(17) H(2) 3.192 2_656
F(17) H(3) 3.139 2_656
F(17) H(24) 3.531 1_655
F(17) H(25) 3.140 1_655
F(17) H(42) 3.596 2_656
F(17) H(57) 2.382 .
F(18) H(1) 3.083 2_656
F(18) H(2) 2.782 2_656
F(18) H(3) 3.122 2_656
F(18) H(4) 3.409 1_656
F(18) H(5) 3.129 1_656
F(18) H(6) 2.741 1_656
F(18) H(56) 3.367 .
F(18) H(57) 3.124 .
F(19) H(1) 3.542 2_656
F(19) H(2) 3.224 2_656
F(19) H(3) 3.241 2_656
F(19) H(4) 3.554 1_656
F(19) H(6) 2.898 1_656
F(19) H(46) 3.553 1_656
F(19) H(56) 2.837 .
F(19) H(57) 3.598 .
F(20) H(3) 3.474 2_656
F(20) H(56) 2.496 .
F(21) H(24) 2.905 1_655
F(21) H(25) 3.213 1_655
F(21) H(56) 2.683 .
F(22) H(3) 2.961 2_556
F(22) H(15) 3.446 2_556
F(22) H(20) 3.446 .
F(22) H(28) 3.456 .
F(22) H(58) 2.644 .
F(23) H(46) 2.751 1_556
F(23) H(58) 2.924 .
F(23) H(59) 3.514 .
F(24) H(59) 2.420 .
F(25) H(8) 3.035 2_566
F(25) H(9) 3.256 2_566
F(25) H(16) 3.596 .
F(25) H(23) 3.013 .
F(25) H(59) 2.614 .
F(26) H(7) 3.571 2_566
F(26) H(8) 3.076 2_566
F(26) H(9) 2.783 2_566
F(26) H(49) 3.289 2_667
F(26) H(55) 3.225 2_667
F(26) H(59) 2.440 .
F(27) H(9) 3.323 2_566
F(27) H(49) 2.658 2_667
F(27) H(55) 2.662 2_667
F(27) H(59) 2.859 .
F(27) H(60) 3.546 .
F(28) H(49) 2.689 2_667
F(28) H(55) 3.175 2_667
F(28) H(59) 3.467 .
F(28) H(60) 2.989 .
F(29) H(17) 3.351 .
F(29) H(30) 2.823 2_666
F(29) H(37) 2.571 2_666
F(29) H(60) 2.409 .
F(30) H(17) 2.927 .
F(30) H(30) 2.738 2_666
F(30) H(37) 2.675 2_666
F(30) H(60) 2.648 .
N(1) H(1) 2.721 .
N(1) H(32) 3.213 .
N(1) H(41) 1.990 .
N(1) H(42) 3.233 .
N(1) H(44) 3.241 .
N(2) H(4) 3.501 .
N(2) H(6) 2.840 .
N(2) H(7) 3.446 .
N(2) H(45) 3.237 .
N(2) H(47) 3.240 .
N(2) H(48) 1.977 .
C(1) H(1) 2.042 .
C(1) H(2) 2.042 .
C(1) H(3) 2.042 .
C(1) H(4) 3.369 .
C(1) H(5) 2.859 .
C(1) H(6) 2.881 .
C(1) H(13) 3.213 .
C(1) H(14) 3.249 .
C(1) H(15) 2.671 .
C(2) H(1) 3.228 .
C(2) H(2) 2.692 .
C(2) H(3) 3.209 .
C(2) H(4) 2.036 .
C(2) H(5) 2.036 .
C(2) H(6) 2.036 .
C(2) H(7) 2.905 .
C(2) H(8) 3.396 .
C(2) H(9) 2.851 .
C(3) H(4) 2.650 .
C(3) H(5) 3.228 .
C(3) H(6) 3.205 .
C(3) H(7) 2.038 .
C(3) H(8) 2.038 .
C(3) H(9) 2.038 .
C(3) H(10) 2.855 .
C(3) H(11) 3.378 .
C(3) H(12) 2.855 .
C(3) H(48) 3.355 .
C(4) H(7) 3.247 .
C(4) H(8) 2.675 .
C(4) H(9) 3.190 .
C(4) H(10) 2.041 .
C(4) H(11) 2.041 .
C(4) H(12) 2.041 .
C(4) H(13) 2.837 .
C(4) H(14) 2.914 .
C(4) H(15) 3.377 .
C(5) H(1) 2.850 .
C(5) H(2) 3.389 .
C(5) H(3) 2.865 .
C(5) H(10) 3.221 .
C(5) H(11) 2.673 .
C(5) H(12) 3.198 .
C(5) H(13) 2.050 .
C(5) H(14) 2.050 .
C(5) H(15) 2.050 .
C(5) H(41) 3.283 .
C(6) H(5) 3.192 .
C(6) H(6) 3.233 .
C(6) H(15) 2.706 .
C(7) H(2) 2.824 .
C(7) H(7) 3.158 .
C(7) H(9) 3.117 .
C(8) H(4) 2.719 .
C(8) H(10) 3.156 .
C(8) H(12) 3.119 .
C(8) H(21) 3.272 2_566
C(8) H(48) 3.092 .
C(9) H(8) 2.738 .
C(9) H(13) 3.126 .
C(9) H(14) 3.237 .
C(9) H(39) 3.300 2_566
C(9) H(40) 3.571 2_566
C(10) H(1) 3.140 .
C(10) H(3) 3.088 .
C(10) H(11) 2.779 .
C(10) H(20) 3.078 2_556
C(10) H(27) 3.448 .
C(10) H(41) 3.003 .
C(11) H(16) 3.280 .
C(11) H(18) 3.279 .
C(11) H(22) 3.282 .
C(11) H(23) 2.906 .
C(11) H(29) 3.394 .
C(11) H(32) 3.335 .
C(11) H(38) 2.599 .
C(12) H(16) 2.037 .
C(12) H(17) 3.272 .
C(12) H(22) 3.288 .
C(12) H(23) 2.537 .
C(12) H(28) 3.264 .
C(12) H(29) 2.632 .
C(12) H(38) 3.438 .
C(13) H(17) 2.028 .
C(13) H(18) 3.234 .
C(13) H(23) 3.114 .
C(13) H(28) 3.089 .
C(13) H(29) 2.930 .
C(14) H(16) 2.020 .
C(14) H(18) 2.018 .
C(14) H(37) 3.478 2_666
C(15) H(16) 3.234 .
C(15) H(17) 2.027 .
C(15) H(32) 2.863 .
C(15) H(33) 3.156 .
C(15) H(38) 3.423 .
C(16) H(17) 3.272 .
C(16) H(18) 2.038 .
C(16) H(32) 2.575 .
C(16) H(33) 3.292 .
C(16) H(38) 2.558 .
C(16) H(40) 3.246 .
C(17) H(11) 3.462 .
C(17) H(14) 3.471 .
C(17) H(16) 2.593 .
C(17) H(19) 3.265 .
C(17) H(20) 3.268 .
C(17) H(21) 3.282 .
C(17) H(22) 2.992 .
C(17) H(23) 2.630 .
C(17) H(27) 3.297 .
C(17) H(28) 2.969 .
C(17) H(29) 2.660 .
C(18) H(10) 3.185 .
C(18) H(11) 3.244 .
C(18) H(16) 3.519 .
C(18) H(19) 2.022 .
C(18) H(21) 2.054 .
C(18) H(22) 2.054 .
C(18) H(23) 2.054 .
C(18) H(39) 3.579 2_566
C(19) H(10) 3.379 .
C(19) H(11) 2.989 .
C(19) H(20) 3.216 .
C(19) H(21) 2.587 .
C(19) H(22) 2.937 .
C(19) H(23) 3.249 .
C(19) H(24) 2.623 .
C(19) H(25) 3.272 .
C(19) H(26) 2.955 .
C(19) H(39) 2.881 2_566
C(20) H(11) 2.977 .
C(20) H(19) 2.026 .
C(20) H(20) 2.003 .
C(20) H(24) 2.062 .
C(20) H(25) 2.062 .
C(20) H(26) 2.062 .
C(21) H(11) 3.227 .
C(21) H(14) 2.904 .
C(21) H(15) 3.377 2_556
C(21) H(19) 3.214 .
C(21) H(24) 3.257 .
C(21) H(25) 2.626 .
C(21) H(26) 2.961 .
C(21) H(27) 2.582 .
C(21) H(28) 2.940 .
C(21) H(29) 3.255 .
C(22) H(11) 3.504 .
C(22) H(14) 2.752 .
C(22) H(16) 2.997 .
C(22) H(20) 2.035 .
C(22) H(27) 2.051 .
C(22) H(28) 2.051 .
C(22) H(29) 2.051 .
C(22) H(41) 3.503 .
C(23) H(8) 3.218 2_566
C(23) H(10) 3.515 .
C(23) H(19) 2.628 .
C(23) H(22) 3.499 2_566
C(23) H(38) 3.093 .
C(24) H(19) 2.660 .
C(24) H(20) 2.658 .
C(24) H(31) 3.490 2_566
C(25) H(14) 2.932 .
C(25) H(16) 3.003 .
C(25) H(20) 2.628 .
C(25) H(41) 2.807 .
C(26) H(18) 2.606 .
C(26) H(30) 3.268 .
C(26) H(31) 3.268 .
C(26) H(32) 2.643 .
C(26) H(33) 2.982 .
C(26) H(34) 3.290 .
C(26) H(38) 2.644 .
C(26) H(39) 3.293 .
C(26) H(40) 2.967 .
C(27) H(18) 3.057 .
C(27) H(18) 3.312 2_666
C(27) H(30) 2.033 .
C(27) H(32) 2.058 .
C(27) H(33) 2.058 .
C(27) H(34) 2.058 .
C(28) H(18) 3.070 2_666
C(28) H(31) 3.231 .
C(28) H(32) 3.268 .
C(28) H(33) 2.939 .
C(28) H(34) 2.607 .
C(28) H(35) 3.265 .
C(28) H(36) 2.968 .
C(28) H(37) 2.618 .
C(29) H(17) 3.370 2_666
C(29) H(18) 3.251 2_666
C(29) H(30) 2.024 .
C(29) H(31) 2.024 .
C(29) H(35) 2.060 .
C(29) H(36) 2.059 .
C(29) H(37) 2.060 .
C(29) H(47) 3.484 .
C(30) H(18) 3.550 2_666
C(30) H(19) 3.516 2_566
C(30) H(30) 3.232 .
C(30) H(35) 2.629 .
C(30) H(36) 2.966 .
C(30) H(37) 3.272 .
C(30) H(38) 3.254 .
C(30) H(39) 2.593 .
C(30) H(40) 2.939 .
C(31) H(18) 3.532 .
C(31) H(31) 2.027 .
C(31) H(38) 2.052 .
C(31) H(39) 2.052 .
C(31) H(40) 2.052 .
C(32) H(18) 3.053 .
C(32) H(30) 2.645 .
C(33) H(17) 3.106 2_666
C(33) H(30) 2.664 .
C(33) H(31) 2.671 .
C(33) H(47) 3.267 .
C(33) H(52) 3.216 2_666
C(33) H(60) 3.162 2_666
C(34) H(10) 3.487 2_566
C(34) H(12) 3.324 2_566
C(34) H(19) 3.178 2_566
C(34) H(22) 3.599 .
C(34) H(23) 3.488 .
C(34) H(31) 2.635 .
C(35) H(1) 2.725 .
C(35) H(14) 3.317 .
C(35) H(15) 3.462 .
C(35) H(29) 2.831 .
C(35) H(32) 3.517 .
C(35) H(42) 2.043 .
C(35) H(43) 3.256 .
C(36) H(1) 3.250 .
C(36) H(29) 3.483 .
C(36) H(41) 2.035 .
C(36) H(43) 2.033 .
C(36) H(44) 3.237 .
C(37) H(32) 3.560 .
C(37) H(41) 3.249 .
C(37) H(42) 2.032 .
C(37) H(44) 2.025 .
C(37) H(57) 3.487 2_656
C(38) H(32) 3.212 .
C(38) H(34) 2.971 .
C(38) H(42) 3.235 .
C(38) H(43) 2.025 .
C(38) H(45) 2.829 .
C(39) H(1) 3.248 .
C(39) H(32) 3.011 .
C(39) H(34) 3.044 .
C(39) H(41) 3.180 .
C(39) H(43) 3.250 .
C(39) H(44) 2.046 .
C(39) H(45) 2.763 .
C(40) H(6) 3.091 .
C(40) H(32) 3.506 .
C(40) H(34) 3.160 .
C(40) H(44) 2.731 .
C(40) H(45) 2.040 .
C(40) H(46) 3.249 .
C(40) H(48) 3.172 .
C(41) H(6) 3.533 .
C(41) H(30) 3.252 .
C(41) H(34) 3.264 .
C(41) H(44) 2.818 .
C(41) H(46) 2.021 .
C(41) H(47) 3.239 .
C(42) H(30) 3.232 .
C(42) H(36) 3.219 .
C(42) H(45) 2.020 .
C(42) H(47) 2.037 .
C(42) H(48) 3.223 .
C(43) H(36) 2.823 .
C(43) H(45) 3.235 .
C(43) H(46) 2.030 .
C(43) H(48) 2.018 .
C(43) H(56) 3.138 1_454
C(44) H(4) 3.350 .
C(44) H(6) 3.163 .
C(44) H(7) 2.938 .
C(44) H(46) 3.233 .
C(44) H(47) 2.041 .
C(45) H(49) 2.045 .
C(45) H(51) 2.034 .
C(45) H(54) 2.849 .
C(45) H(55) 3.459 .
C(45) H(57) 3.390 .
C(45) H(58) 2.854 .
C(46) H(9) 3.444 1_656
C(46) H(50) 3.278 .
C(46) H(51) 3.242 .
C(46) H(55) 3.545 .
C(46) H(58) 2.964 .
C(47) H(9) 3.331 1_656
C(47) H(49) 2.036 .
C(47) H(50) 2.039 .
C(48) H(49) 3.267 .
C(48) H(51) 3.262 .
C(48) H(54) 3.467 2_657
C(49) H(5) 3.053 1_656
C(49) H(50) 2.044 .
C(49) H(51) 2.030 .
C(50) H(5) 3.146 1_656
C(50) H(49) 3.244 .
C(50) H(50) 3.274 .
C(50) H(54) 2.928 .
C(50) H(57) 3.261 .
C(51) H(49) 2.658 .
C(51) H(50) 2.632 .
C(52) H(3) 3.470 1_656
C(52) H(5) 3.143 1_656
C(52) H(50) 2.668 .
C(52) H(51) 2.626 .
C(53) H(43) 3.194 2_656
C(53) H(51) 2.895 .
C(53) H(52) 2.032 .
C(53) H(54) 2.041 .
C(53) H(57) 2.692 .
C(53) H(58) 3.122 .
C(54) H(17) 3.370 .
C(54) H(35) 3.343 2_666
C(54) H(43) 3.233 2_656
C(54) H(53) 3.276 .
C(54) H(54) 3.240 .
C(54) H(57) 2.762 .
C(55) H(43) 3.178 2_656
C(55) H(52) 2.027 .
C(55) H(53) 2.051 .
C(56) H(28) 3.230 .
C(56) H(29) 3.548 .
C(56) H(43) 3.056 2_656
C(56) H(52) 3.264 .
C(56) H(54) 3.268 .
C(57) H(28) 3.101 .
C(57) H(43) 2.967 2_656
C(57) H(53) 2.043 .
C(57) H(54) 2.034 .
C(58) H(28) 3.579 .
C(58) H(43) 3.014 2_656
C(58) H(50) 3.587 2_657
C(58) H(51) 2.980 .
C(58) H(52) 3.238 .
C(58) H(53) 3.280 .
C(58) H(58) 3.077 .
C(59) H(42) 3.572 2_656
C(59) H(52) 2.641 .
C(59) H(53) 2.661 .
C(59) H(53) 3.336 2_656
C(60) H(13) 3.425 2_556
C(60) H(28) 3.454 .
C(60) H(53) 2.628 .
C(60) H(54) 2.670 .
C(61) H(4) 3.464 1_656
C(61) H(35) 3.543 2_666
C(61) H(49) 3.597 .
C(61) H(51) 3.275 .
C(61) H(52) 2.700 .
C(61) H(55) 2.038 .
C(61) H(57) 2.039 .
C(61) H(60) 2.819 .
C(62) H(4) 3.332 1_656
C(62) H(36) 3.517 2_666
C(62) H(37) 3.580 2_666
C(62) H(56) 3.280 .
C(62) H(57) 3.234 .
C(62) H(60) 2.604 .
C(63) H(4) 3.160 1_656
C(63) H(36) 3.202 2_666
C(63) H(55) 2.033 .
C(63) H(56) 2.042 .
C(64) H(4) 3.050 1_656
C(64) H(36) 3.387 2_666
C(64) H(47) 3.483 1_656
C(64) H(55) 3.265 .
C(64) H(57) 3.256 .
C(65) H(4) 3.072 1_656
C(65) H(5) 3.548 1_656
C(65) H(6) 3.547 1_656
C(65) H(56) 2.047 .
C(65) H(57) 2.017 .
C(66) H(4) 3.286 1_656
C(66) H(5) 3.469 1_656
C(66) H(35) 3.531 2_666
C(66) H(51) 3.182 .
C(66) H(52) 2.737 .
C(66) H(55) 3.236 .
C(66) H(56) 3.270 .
C(67) H(36) 3.593 2_666
C(67) H(47) 3.576 1_656
C(67) H(55) 2.629 .
C(67) H(56) 2.665 .
C(67) H(59) 3.317 2_667
C(68) H(1) 3.495 2_656
C(68) H(56) 2.660 .
C(68) H(57) 2.610 .
C(69) H(16) 3.525 .
C(69) H(49) 2.700 .
C(69) H(52) 3.317 .
C(69) H(54) 3.533 .
C(69) H(55) 2.915 .
C(69) H(58) 2.039 .
C(69) H(60) 2.040 .
C(70) H(16) 3.452 .
C(70) H(49) 2.808 .
C(70) H(54) 3.358 .
C(70) H(59) 3.278 .
C(70) H(60) 3.239 .
C(71) H(16) 3.197 .
C(71) H(58) 2.026 .
C(71) H(59) 2.050 .
C(72) H(16) 3.002 .
C(72) H(58) 3.263 .
C(72) H(60) 3.259 .
C(73) H(16) 3.052 .
C(73) H(17) 3.454 .
C(73) H(59) 2.045 .
C(73) H(60) 2.019 .
C(74) H(16) 3.295 .
C(74) H(17) 3.277 .
C(74) H(37) 3.155 2_666
C(74) H(52) 3.511 .
C(74) H(55) 2.732 .
C(74) H(58) 3.238 .
C(74) H(59) 3.272 .
C(75) H(58) 2.614 .
C(75) H(59) 2.677 .
C(76) H(59) 2.653 .
C(76) H(60) 2.633 .
B(1) H(49) 2.791 .
B(1) H(51) 2.779 .
B(1) H(52) 2.736 .
B(1) H(54) 2.838 .
B(1) H(55) 2.828 .
B(1) H(57) 2.750 .
B(1) H(58) 2.723 .
B(1) H(60) 2.859 .
H(1) Ir(1) 3.254 .
H(1) F(16) 2.758 2_656
H(1) F(17) 2.506 2_656
H(1) F(18) 3.083 2_656
H(1) F(19) 3.542 2_656
H(1) N(1) 2.721 .
H(1) C(1) 2.042 .
H(1) C(2) 3.228 .
H(1) C(5) 2.850 .
H(1) C(10) 3.140 .
H(1) C(35) 2.725 .
H(1) C(36) 3.250 .
H(1) C(39) 3.248 .
H(1) C(68) 3.495 2_656
H(1) H(2) 1.600 .
H(1) H(3) 1.600 .
H(1) H(14) 3.583 .
H(1) H(15) 2.582 .
H(1) H(41) 2.967 .
H(2) F(5) 3.504 1_454
H(2) F(6) 2.748 1_454
H(2) F(16) 3.558 2_656
H(2) F(17) 3.192 2_656
H(2) F(18) 2.782 2_656
H(2) F(19) 3.224 2_656
H(2) C(1) 2.042 .
H(2) C(2) 2.692 .
H(2) C(5) 3.389 .
H(2) C(7) 2.824 .
H(2) H(1) 1.600 .
H(2) H(3) 1.600 .
H(2) H(5) 2.657 .
H(2) H(6) 2.685 .
H(3) F(5) 2.728 1_454
H(3) F(6) 3.054 1_454
H(3) F(16) 3.291 2_656
H(3) F(17) 3.139 2_656
H(3) F(18) 3.122 2_656
H(3) F(19) 3.241 2_656
H(3) F(20) 3.474 2_656
H(3) F(22) 2.961 2_556
H(3) C(1) 2.042 .
H(3) C(2) 3.209 .
H(3) C(5) 2.865 .
H(3) C(10) 3.088 .
H(3) C(52) 3.470 1_454
H(3) H(1) 1.600 .
H(3) H(2) 1.600 .
H(3) H(13) 3.552 .
H(3) H(15) 2.488 .
H(4) F(18) 3.409 1_454
H(4) F(19) 3.554 1_454
H(4) N(2) 3.501 .
H(4) C(1) 3.369 .
H(4) C(2) 2.036 .
H(4) C(3) 2.650 .
H(4) C(8) 2.719 .
H(4) C(44) 3.350 .
H(4) C(61) 3.464 1_454
H(4) C(62) 3.332 1_454
H(4) C(63) 3.160 1_454
H(4) C(64) 3.050 1_454
H(4) C(65) 3.072 1_454
H(4) C(66) 3.286 1_454
H(4) H(5) 1.600 .
H(4) H(6) 1.600 .
H(4) H(7) 2.568 .
H(4) H(9) 2.548 .
H(4) H(48) 3.358 .
H(4) H(56) 3.495 1_454
H(5) F(6) 2.381 1_454
H(5) F(18) 3.129 1_454
H(5) C(1) 2.859 .
H(5) C(2) 2.036 .
H(5) C(3) 3.228 .
H(5) C(6) 3.192 .
H(5) C(49) 3.053 1_454
H(5) C(50) 3.146 1_454
H(5) C(52) 3.143 1_454
H(5) C(65) 3.548 1_454
H(5) C(66) 3.469 1_454
H(5) H(2) 2.657 .
H(5) H(4) 1.600 .
H(5) H(6) 1.600 .
H(5) H(9) 3.560 .
H(5) H(51) 3.229 1_454
H(6) Ir(1) 3.263 .
H(6) F(18) 2.741 1_454
H(6) F(19) 2.898 1_454
H(6) N(2) 2.840 .
H(6) C(1) 2.881 .
H(6) C(2) 2.036 .
H(6) C(3) 3.205 .
H(6) C(6) 3.233 .
H(6) C(40) 3.091 .
H(6) C(41) 3.533 .
H(6) C(44) 3.163 .
H(6) C(65) 3.547 1_454
H(6) H(2) 2.685 .
H(6) H(4) 1.600 .
H(6) H(5) 1.600 .
H(6) H(48) 3.582 .
H(7) Ir(1) 3.334 .
H(7) F(13) 2.591 1_454
H(7) F(26) 3.571 2_566
H(7) N(2) 3.446 .
H(7) C(2) 2.905 .
H(7) C(3) 2.038 .
H(7) C(4) 3.247 .
H(7) C(7) 3.158 .
H(7) C(44) 2.938 .
H(7) H(4) 2.568 .
H(7) H(8) 1.600 .
H(7) H(9) 1.600 .
H(7) H(21) 2.983 2_566
H(7) H(48) 2.239 .
H(8) F(3) 3.124 1_454
H(8) F(25) 3.035 2_566
H(8) F(26) 3.076 2_566
H(8) C(2) 3.396 .
H(8) C(3) 2.038 .
H(8) C(4) 2.675 .
H(8) C(9) 2.738 .
H(8) C(23) 3.218 2_566
H(8) H(7) 1.600 .
H(8) H(9) 1.600 .
H(8) H(10) 2.582 .
H(8) H(12) 2.563 .
H(8) H(21) 2.676 2_566
H(8) H(22) 3.572 2_566
H(8) H(23) 2.965 2_566
H(8) H(48) 3.554 .
H(9) F(3) 2.967 1_454
H(9) F(13) 3.329 1_454
H(9) F(25) 3.256 2_566
H(9) F(26) 2.783 2_566
H(9) F(27) 3.323 2_566
H(9) C(2) 2.851 .
H(9) C(3) 2.038 .
H(9) C(4) 3.190 .
H(9) C(7) 3.117 .
H(9) C(46) 3.444 1_454
H(9) C(47) 3.331 1_454
H(9) H(4) 2.548 .
H(9) H(5) 3.560 .
H(9) H(7) 1.600 .
H(9) H(8) 1.600 .
H(9) H(12) 3.530 .
H(9) H(55) 3.494 1_454
H(10) Ir(1) 3.330 .
H(10) S(1) 2.728 .
H(10) C(3) 2.855 .
H(10) C(4) 2.041 .
H(10) C(5) 3.221 .
H(10) C(8) 3.156 .
H(10) C(18) 3.185 .
H(10) C(19) 3.379 .
H(10) C(23) 3.515 .
H(10) C(34) 3.487 2_566
H(10) H(8) 2.582 .
H(10) H(11) 1.600 .
H(10) H(12) 1.600 .
H(10) H(19) 3.600 .
H(10) H(21) 3.473 2_566
H(10) H(22) 2.903 .
H(10) H(22) 3.291 2_566
H(10) H(38) 3.368 2_566
H(10) H(39) 3.025 2_566
H(10) H(40) 3.512 2_566
H(11) F(11) 3.534 2_556
H(11) F(12) 3.495 2_556
H(11) C(3) 3.378 .
H(11) C(4) 2.041 .
H(11) C(5) 2.673 .
H(11) C(10) 2.779 .
H(11) C(17) 3.462 .
H(11) C(18) 3.244 .
H(11) C(19) 2.989 .
H(11) C(20) 2.977 .
H(11) C(21) 3.227 .
H(11) C(22) 3.504 .
H(11) H(10) 1.600 .
H(11) H(12) 1.600 .
H(11) H(13) 2.586 .
H(11) H(14) 2.663 .
H(11) H(19) 3.390 .
H(11) H(26) 3.236 .
H(11) H(39) 3.264 2_566
H(12) F(3) 2.726 1_454
H(12) F(10) 3.577 2_556
H(12) F(11) 3.301 2_556
H(12) C(3) 2.855 .
H(12) C(4) 2.041 .
H(12) C(5) 3.198 .
H(12) C(8) 3.119 .
H(12) C(34) 3.324 2_566
H(12) H(8) 2.563 .
H(12) H(9) 3.530 .
H(12) H(10) 1.600 .
H(12) H(11) 1.600 .
H(12) H(13) 3.532 .
H(12) H(38) 3.481 2_566
H(12) H(39) 3.060 2_566
H(12) H(40) 2.909 2_566
H(13) F(11) 2.743 2_556
H(13) F(12) 2.931 2_556
H(13) C(1) 3.213 .
H(13) C(4) 2.837 .
H(13) C(5) 2.050 .
H(13) C(9) 3.126 .
H(13) C(60) 3.425 2_556
H(13) H(3) 3.552 .
H(13) H(11) 2.586 .
H(13) H(12) 3.532 .
H(13) H(14) 1.600 .
H(13) H(15) 1.600 .
H(13) H(20) 3.484 .
H(13) H(20) 3.024 2_556
H(13) H(27) 3.028 2_556
H(13) H(28) 3.589 2_556
H(14) Ir(1) 3.388 .
H(14) C(1) 3.249 .
H(14) C(4) 2.914 .
H(14) C(5) 2.050 .
H(14) C(9) 3.237 .
H(14) C(17) 3.471 .
H(14) C(21) 2.904 .
H(14) C(22) 2.752 .
H(14) C(25) 2.932 .
H(14) C(35) 3.317 .
H(14) H(1) 3.583 .
H(14) H(11) 2.663 .
H(14) H(13) 1.600 .
H(14) H(15) 1.600 .
H(14) H(20) 2.944 .
H(14) H(20) 3.188 2_556
H(14) H(27) 2.602 .
H(14) H(29) 2.983 .
H(14) H(41) 2.512 .
H(15) F(22) 3.446 2_556
H(15) C(1) 2.671 .
H(15) C(4) 3.377 .
H(15) C(5) 2.050 .
H(15) C(6) 2.706 .
H(15) C(21) 3.377 2_556
H(15) C(35) 3.462 .
H(15) H(1) 2.582 .
H(15) H(3) 2.488 .
H(15) H(13) 1.600 .
H(15) H(14) 1.600 .
H(15) H(20) 2.536 2_556
H(15) H(25) 3.130 2_556
H(15) H(27) 3.521 .
H(15) H(41) 2.910 .
H(16) F(25) 3.596 .
H(16) C(11) 3.280 .
H(16) C(12) 2.037 .
H(16) C(14) 2.020 .
H(16) C(15) 3.234 .
H(16) C(17) 2.593 .
H(16) C(18) 3.519 .
H(16) C(22) 2.997 .
H(16) C(25) 3.003 .
H(16) C(69) 3.525 .
H(16) C(70) 3.452 .
H(16) C(71) 3.197 .
H(16) C(72) 3.002 .
H(16) C(73) 3.052 .
H(16) C(74) 3.295 .
H(16) H(17) 2.321 .
H(16) H(23) 3.480 .
H(16) H(28) 2.622 .
H(16) H(29) 2.972 .
H(16) H(59) 3.385 .
H(17) F(8) 2.824 .
H(17) F(29) 3.351 .
H(17) F(30) 2.927 .
H(17) C(12) 3.272 .
H(17) C(13) 2.028 .
H(17) C(15) 2.027 .
H(17) C(16) 3.272 .
H(17) C(29) 3.370 2_666
H(17) C(33) 3.106 2_666
H(17) C(54) 3.370 .
H(17) C(73) 3.454 .
H(17) C(74) 3.277 .
H(17) H(16) 2.321 .
H(17) H(18) 2.318 .
H(17) H(30) 3.553 2_666
H(17) H(35) 3.024 2_666
H(17) H(37) 2.599 2_666
H(17) H(52) 3.010 .
H(17) H(60) 3.160 .
H(18) F(8) 3.350 .
H(18) C(11) 3.279 .
H(18) C(13) 3.234 .
H(18) C(14) 2.018 .
H(18) C(16) 2.038 .
H(18) C(26) 2.606 .
H(18) C(27) 3.057 .
H(18) C(27) 3.312 2_666
H(18) C(28) 3.070 2_666
H(18) C(29) 3.251 2_666
H(18) C(30) 3.550 2_666
H(18) C(31) 3.532 .
H(18) C(32) 3.053 .
H(18) H(17) 2.318 .
H(18) H(30) 3.340 2_666
H(18) H(32) 2.945 .
H(18) H(33) 2.727 .
H(18) H(33) 3.548 2_666
H(19) C(17) 3.265 .
H(19) C(18) 2.022 .
H(19) C(20) 2.026 .
H(19) C(21) 3.214 .
H(19) C(23) 2.628 .
H(19) C(24) 2.660 .
H(19) C(30) 3.516 2_566
H(19) C(34) 3.178 2_566
H(19) H(10) 3.600 .
H(19) H(11) 3.390 .
H(19) H(21) 2.401 .
H(19) H(22) 2.987 .
H(19) H(23) 3.495 .
H(19) H(24) 2.437 .
H(19) H(25) 3.519 .
H(19) H(26) 3.030 .
H(19) H(31) 2.910 2_566
H(19) H(38) 3.596 2_566
H(19) H(39) 2.239 2_566
H(20) F(22) 3.446 .
H(20) C(10) 3.078 2_556
H(20) C(17) 3.268 .
H(20) C(19) 3.216 .
H(20) C(20) 2.003 .
H(20) C(22) 2.035 .
H(20) C(24) 2.658 .
H(20) C(25) 2.628 .
H(20) H(13) 3.484 .
H(20) H(13) 3.024 2_556
H(20) H(14) 2.944 .
H(20) H(14) 3.188 2_556
H(20) H(15) 2.536 2_556
H(20) H(24) 3.511 .
H(20) H(25) 2.443 .
H(20) H(26) 3.038 .
H(20) H(27) 2.374 .
H(20) H(27) 3.416 2_556
H(20) H(28) 3.022 .
H(20) H(29) 3.481 .
H(21) C(8) 3.272 2_566
H(21) C(17) 3.282 .
H(21) C(18) 2.054 .
H(21) C(19) 2.587 .
H(21) H(7) 2.983 2_566
H(21) H(8) 2.676 2_566
H(21) H(10) 3.473 2_566
H(21) H(19) 2.401 .
H(21) H(22) 1.600 .
H(21) H(23) 1.601 .
H(21) H(39) 3.465 2_566
H(21) H(48) 3.536 2_566
H(22) S(1) 2.944 .
H(22) C(11) 3.282 .
H(22) C(12) 3.288 .
H(22) C(17) 2.992 .
H(22) C(18) 2.054 .
H(22) C(19) 2.937 .
H(22) C(23) 3.499 2_566
H(22) C(34) 3.599 .
H(22) H(8) 3.572 2_566
H(22) H(10) 2.903 .
H(22) H(10) 3.291 2_566
H(22) H(19) 2.987 .
H(22) H(21) 1.600 .
H(22) H(22) 2.574 2_566
H(22) H(23) 1.600 .
H(22) H(38) 2.720 .
H(22) H(38) 3.564 2_566
H(22) H(39) 3.388 2_566
H(23) S(1) 3.474 .
H(23) F(25) 3.013 .
H(23) C(11) 2.906 .
H(23) C(12) 2.537 .
H(23) C(13) 3.114 .
H(23) C(17) 2.630 .
H(23) C(18) 2.054 .
H(23) C(19) 3.249 .
H(23) C(34) 3.488 .
H(23) H(8) 2.965 2_566
H(23) H(16) 3.480 .
H(23) H(19) 3.495 .
H(23) H(21) 1.601 .
H(23) H(22) 1.600 .
H(23) H(38) 2.583 .
H(24) F(7) 3.571 1_455
H(24) F(16) 3.024 1_455
H(24) F(17) 3.531 1_455
H(24) F(21) 2.905 1_455
H(24) C(19) 2.623 .
H(24) C(20) 2.062 .
H(24) C(21) 3.257 .
H(24) H(19) 2.437 .
H(24) H(20) 3.511 .
H(24) H(25) 1.600 .
H(24) H(26) 1.600 .
H(24) H(31) 2.757 2_566
H(25) F(16) 2.739 1_455
H(25) F(17) 3.140 1_455
H(25) F(21) 3.213 1_455
H(25) C(19) 3.272 .
H(25) C(20) 2.062 .
H(25) C(21) 2.626 .
H(25) H(15) 3.130 2_556
H(25) H(19) 3.519 .
H(25) H(20) 2.443 .
H(25) H(24) 1.600 .
H(25) H(26) 1.600 .
H(25) H(42) 3.353 2_556
H(26) F(7) 2.970 1_455
H(26) F(12) 2.570 2_556
H(26) C(19) 2.955 .
H(26) C(20) 2.062 .
H(26) C(21) 2.961 .
H(26) H(11) 3.236 .
H(26) H(19) 3.030 .
H(26) H(20) 3.038 .
H(26) H(24) 1.600 .
H(26) H(25) 1.600 .
H(26) H(31) 3.442 2_566
H(27) F(12) 2.800 .
H(27) C(10) 3.448 .
H(27) C(17) 3.297 .
H(27) C(21) 2.582 .
H(27) C(22) 2.051 .
H(27) H(13) 3.028 2_556
H(27) H(14) 2.602 .
H(27) H(15) 3.521 .
H(27) H(20) 2.374 .
H(27) H(20) 3.416 2_556
H(27) H(28) 1.600 .
H(27) H(29) 1.600 .
H(27) H(41) 2.794 .
H(28) F(12) 3.071 .
H(28) F(22) 3.456 .
H(28) C(12) 3.264 .
H(28) C(13) 3.089 .
H(28) C(17) 2.969 .
H(28) C(21) 2.940 .
H(28) C(22) 2.051 .
H(28) C(56) 3.230 .
H(28) C(57) 3.101 .
H(28) C(58) 3.579 .
H(28) C(60) 3.454 .
H(28) H(13) 3.589 2_556
H(28) H(16) 2.622 .
H(28) H(20) 3.022 .
H(28) H(27) 1.600 .
H(28) H(29) 1.600 .
H(28) H(53) 3.448 .
H(29) F(12) 3.574 .
H(29) C(11) 3.394 .
H(29) C(12) 2.632 .
H(29) C(13) 2.930 .
H(29) C(17) 2.660 .
H(29) C(21) 3.255 .
H(29) C(22) 2.051 .
H(29) C(35) 2.831 .
H(29) C(36) 3.483 .
H(29) C(56) 3.548 .
H(29) H(14) 2.983 .
H(29) H(16) 2.972 .
H(29) H(20) 3.481 .
H(29) H(27) 1.600 .
H(29) H(28) 1.600 .
H(29) H(41) 2.085 .
H(29) H(42) 3.363 .
H(29) H(53) 3.419 .
H(30) F(1) 3.468 1_554
H(30) F(29) 2.823 2_666
H(30) F(30) 2.738 2_666
H(30) C(26) 3.268 .
H(30) C(27) 2.033 .
H(30) C(29) 2.024 .
H(30) C(30) 3.232 .
H(30) C(32) 2.645 .
H(30) C(33) 2.664 .
H(30) C(41) 3.252 .
H(30) C(42) 3.232 .
H(30) H(17) 3.553 2_666
H(30) H(18) 3.340 2_666
H(30) H(32) 3.510 .
H(30) H(33) 3.007 .
H(30) H(34) 2.418 .
H(30) H(35) 3.513 .
H(30) H(36) 3.055 .
H(30) H(37) 2.431 .
H(30) H(45) 3.450 .
H(30) H(46) 3.444 .
H(31) F(8) 3.028 2_666
H(31) C(24) 3.490 2_566
H(31) C(26) 3.268 .
H(31) C(28) 3.231 .
H(31) C(29) 2.024 .
H(31) C(31) 2.027 .
H(31) C(33) 2.671 .
H(31) C(34) 2.635 .
H(31) H(19) 2.910 2_566
H(31) H(24) 2.757 2_566
H(31) H(26) 3.442 2_566
H(31) H(35) 2.448 .
H(31) H(36) 3.054 .
H(31) H(37) 3.524 .
H(31) H(38) 3.495 .
H(31) H(39) 2.399 .
H(31) H(40) 3.011 .
H(32) F(9) 3.145 .
H(32) N(1) 3.213 .
H(32) C(11) 3.335 .
H(32) C(15) 2.863 .
H(32) C(16) 2.575 .
H(32) C(26) 2.643 .
H(32) C(27) 2.058 .
H(32) C(28) 3.268 .
H(32) C(35) 3.517 .
H(32) C(37) 3.560 .
H(32) C(38) 3.212 .
H(32) C(39) 3.011 .
H(32) C(40) 3.506 .
H(32) H(18) 2.945 .
H(32) H(30) 3.510 .
H(32) H(33) 1.600 .
H(32) H(34) 1.600 .
H(33) C(15) 3.156 .
H(33) C(16) 3.292 .
H(33) C(26) 2.982 .
H(33) C(27) 2.058 .
H(33) C(28) 2.939 .
H(33) H(18) 2.727 .
H(33) H(18) 3.548 2_666
H(33) H(30) 3.007 .
H(33) H(32) 1.600 .
H(33) H(34) 1.600 .
H(33) H(40) 3.084 2_666
H(34) F(1) 3.386 1_554
H(34) F(2) 3.453 1_554
H(34) C(26) 3.290 .
H(34) C(27) 2.058 .
H(34) C(28) 2.607 .
H(34) C(38) 2.971 .
H(34) C(39) 3.044 .
H(34) C(40) 3.160 .
H(34) C(41) 3.264 .
H(34) H(30) 2.418 .
H(34) H(32) 1.600 .
H(34) H(33) 1.600 .
H(34) H(44) 2.928 .
H(34) H(45) 3.196 .
H(35) F(8) 2.794 2_666
H(35) C(28) 3.265 .
H(35) C(29) 2.060 .
H(35) C(30) 2.629 .
H(35) C(54) 3.343 2_666
H(35) C(61) 3.543 2_666
H(35) C(66) 3.531 2_666
H(35) H(17) 3.024 2_666
H(35) H(30) 3.513 .
H(35) H(31) 2.448 .
H(35) H(36) 1.600 .
H(35) H(37) 1.600 .
H(35) H(52) 2.408 2_666
H(35) H(60) 3.297 2_666
H(36) F(14) 3.385 2_666
H(36) C(28) 2.968 .
H(36) C(29) 2.059 .
H(36) C(30) 2.966 .
H(36) C(42) 3.219 .
H(36) C(43) 2.823 .
H(36) C(62) 3.517 2_666
H(36) C(63) 3.202 2_666
H(36) C(64) 3.387 2_666
H(36) C(67) 3.593 2_666
H(36) H(30) 3.055 .
H(36) H(31) 3.054 .
H(36) H(35) 1.600 .
H(36) H(37) 1.600 .
H(36) H(46) 3.163 .
H(36) H(47) 2.410 .
H(36) H(60) 3.451 2_666
H(37) F(29) 2.571 2_666
H(37) F(30) 2.675 2_666
H(37) C(14) 3.478 2_666
H(37) C(28) 2.618 .
H(37) C(29) 2.060 .
H(37) C(30) 3.272 .
H(37) C(62) 3.580 2_666
H(37) C(74) 3.155 2_666
H(37) H(17) 2.599 2_666
H(37) H(30) 2.431 .
H(37) H(31) 3.524 .
H(37) H(35) 1.600 .
H(37) H(36) 1.600 .
H(37) H(52) 3.203 2_666
H(37) H(60) 2.351 2_666
H(38) S(1) 2.798 .
H(38) C(11) 2.599 .
H(38) C(12) 3.438 .
H(38) C(15) 3.423 .
H(38) C(16) 2.558 .
H(38) C(23) 3.093 .
H(38) C(26) 2.644 .
H(38) C(30) 3.254 .
H(38) C(31) 2.052 .
H(38) H(10) 3.368 2_566
H(38) H(12) 3.481 2_566
H(38) H(19) 3.596 2_566
H(38) H(22) 2.720 .
H(38) H(22) 3.564 2_566
H(38) H(23) 2.583 .
H(38) H(31) 3.495 .
H(38) H(39) 1.600 .
H(38) H(40) 1.600 .
H(39) C(9) 3.300 2_566
H(39) C(18) 3.579 2_566
H(39) C(19) 2.881 2_566
H(39) C(26) 3.293 .
H(39) C(30) 2.593 .
H(39) C(31) 2.052 .
H(39) H(10) 3.025 2_566
H(39) H(11) 3.264 2_566
H(39) H(12) 3.060 2_566
H(39) H(19) 2.239 2_566
H(39) H(21) 3.465 2_566
H(39) H(22) 3.388 2_566
H(39) H(31) 2.399 .
H(39) H(38) 1.600 .
H(39) H(40) 1.600 .
H(40) C(9) 3.571 2_566
H(40) C(16) 3.246 .
H(40) C(26) 2.967 .
H(40) C(30) 2.939 .
H(40) C(31) 2.052 .
H(40) H(10) 3.512 2_566
H(40) H(12) 2.909 2_566
H(40) H(31) 3.011 .
H(40) H(33) 3.084 2_666
H(40) H(38) 1.600 .
H(40) H(39) 1.600 .
H(41) Ir(1) 3.123 .
H(41) N(1) 1.990 .
H(41) C(5) 3.283 .
H(41) C(10) 3.003 .
H(41) C(22) 3.503 .
H(41) C(25) 2.807 .
H(41) C(36) 2.035 .
H(41) C(37) 3.249 .
H(41) C(39) 3.180 .
H(41) H(1) 2.967 .
H(41) H(14) 2.512 .
H(41) H(15) 2.910 .
H(41) H(27) 2.794 .
H(41) H(29) 2.085 .
H(41) H(42) 2.338 .
H(42) F(7) 2.532 2_656
H(42) F(9) 3.022 .
H(42) F(16) 3.557 2_656
H(42) F(17) 3.596 2_656
H(42) N(1) 3.233 .
H(42) C(35) 2.043 .
H(42) C(37) 2.032 .
H(42) C(38) 3.235 .
H(42) C(59) 3.572 2_656
H(42) H(25) 3.353 2_556
H(42) H(29) 3.363 .
H(42) H(41) 2.338 .
H(42) H(43) 2.340 .
H(42) H(53) 2.927 .
H(43) F(10) 3.449 2_656
H(43) C(35) 3.256 .
H(43) C(36) 2.033 .
H(43) C(38) 2.025 .
H(43) C(39) 3.250 .
H(43) C(53) 3.194 2_656
H(43) C(54) 3.233 2_656
H(43) C(55) 3.178 2_656
H(43) C(56) 3.056 2_656
H(43) C(57) 2.967 2_656
H(43) C(58) 3.014 2_656
H(43) H(42) 2.340 .
H(43) H(44) 2.332 .
H(43) H(51) 3.224 2_656
H(43) H(53) 3.560 2_656
H(43) H(54) 3.485 2_656
H(43) H(57) 3.028 2_656
H(44) F(2) 2.770 1_554
H(44) F(4) 3.032 2_656
H(44) F(6) 3.366 2_656
H(44) N(1) 3.241 .
H(44) C(36) 3.237 .
H(44) C(37) 2.025 .
H(44) C(39) 2.046 .
H(44) C(40) 2.731 .
H(44) C(41) 2.818 .
H(44) H(34) 2.928 .
H(44) H(43) 2.332 .
H(44) H(45) 2.296 .
H(44) H(51) 3.149 2_656
H(45) F(1) 3.076 1_554
H(45) F(4) 2.813 2_656
H(45) F(6) 3.377 2_656
H(45) N(2) 3.237 .
H(45) C(38) 2.829 .
H(45) C(39) 2.763 .
H(45) C(40) 2.040 .
H(45) C(42) 2.020 .
H(45) C(43) 3.235 .
H(45) H(30) 3.450 .
H(45) H(34) 3.196 .
H(45) H(44) 2.296 .
H(45) H(46) 2.323 .
H(46) F(14) 2.780 2_666
H(46) F(15) 3.354 2_666
H(46) F(19) 3.553 1_454
H(46) F(23) 2.751 1_554
H(46) C(40) 3.249 .
H(46) C(41) 2.021 .
H(46) C(43) 2.030 .
H(46) C(44) 3.233 .
H(46) H(30) 3.444 .
H(46) H(36) 3.163 .
H(46) H(45) 2.323 .
H(46) H(47) 2.345 .
H(46) H(56) 3.573 1_454
H(47) F(13) 3.494 1_454
H(47) F(15) 2.922 1_454
H(47) F(15) 2.948 2_666
H(47) N(2) 3.240 .
H(47) C(29) 3.484 .
H(47) C(33) 3.267 .
H(47) C(41) 3.239 .
H(47) C(42) 2.037 .
H(47) C(44) 2.041 .
H(47) C(64) 3.483 1_454
H(47) C(67) 3.576 1_454
H(47) H(36) 2.410 .
H(47) H(46) 2.345 .
H(47) H(48) 2.326 .
H(47) H(56) 2.774 1_454
H(48) Ir(1) 3.125 .
H(48) S(1) 3.333 .
H(48) F(13) 3.172 1_454
H(48) N(2) 1.977 .
H(48) C(3) 3.355 .
H(48) C(8) 3.092 .
H(48) C(40) 3.172 .
H(48) C(42) 3.223 .
H(48) C(43) 2.018 .
H(48) H(4) 3.358 .
H(48) H(6) 3.582 .
H(48) H(7) 2.239 .
H(48) H(8) 3.554 .
H(48) H(21) 3.536 2_566
H(48) H(47) 2.326 .
H(49) F(1) 2.429 .
H(49) F(3) 3.462 .
H(49) F(4) 3.388 2_657
H(49) F(26) 3.289 2_667
H(49) F(27) 2.658 2_667
H(49) F(28) 2.689 2_667
H(49) C(45) 2.045 .
H(49) C(47) 2.036 .
H(49) C(48) 3.267 .
H(49) C(50) 3.244 .
H(49) C(51) 2.658 .
H(49) C(61) 3.597 .
H(49) C(69) 2.700 .
H(49) C(70) 2.808 .
H(49) B(1) 2.791 .
H(49) H(55) 3.241 .
H(49) H(58) 2.726 .
H(50) F(2) 2.622 .
H(50) F(3) 2.989 .
H(50) F(5) 2.412 .
H(50) F(11) 2.597 2_657
H(50) C(46) 3.278 .
H(50) C(47) 2.039 .
H(50) C(49) 2.044 .
H(50) C(50) 3.274 .
H(50) C(51) 2.632 .
H(50) C(52) 2.668 .
H(50) C(58) 3.587 2_657
H(50) H(54) 2.685 2_657
H(51) F(2) 3.411 2_657
H(51) F(4) 2.872 .
H(51) F(6) 2.735 .
H(51) C(45) 2.034 .
H(51) C(46) 3.242 .
H(51) C(48) 3.262 .
H(51) C(49) 2.030 .
H(51) C(52) 2.626 .
H(51) C(53) 2.895 .
H(51) C(58) 2.980 .
H(51) C(61) 3.275 .
H(51) C(66) 3.182 .
H(51) B(1) 2.779 .
H(51) H(5) 3.229 1_656
H(51) H(43) 3.224 2_656
H(51) H(44) 3.149 2_656
H(51) H(54) 2.710 .
H(51) H(57) 2.721 .
H(52) F(7) 3.299 .
H(52) F(8) 2.473 .
H(52) C(33) 3.216 2_666
H(52) C(53) 2.032 .
H(52) C(55) 2.027 .
H(52) C(56) 3.264 .
H(52) C(58) 3.238 .
H(52) C(59) 2.641 .
H(52) C(61) 2.700 .
H(52) C(66) 2.737 .
H(52) C(69) 3.317 .
H(52) C(74) 3.511 .
H(52) B(1) 2.736 .
H(52) H(17) 3.010 .
H(52) H(35) 2.408 2_666
H(52) H(37) 3.203 2_666
H(52) H(57) 2.609 .
H(52) H(60) 3.248 .
H(53) F(7) 3.171 .
H(53) F(7) 2.489 2_656
H(53) F(9) 2.539 .
H(53) F(9) 3.103 2_656
H(53) F(10) 3.074 .
H(53) F(12) 2.550 .
H(53) C(54) 3.276 .
H(53) C(55) 2.051 .
H(53) C(57) 2.043 .
H(53) C(58) 3.280 .
H(53) C(59) 2.661 .
H(53) C(59) 3.336 2_656
H(53) C(60) 2.628 .
H(53) H(28) 3.448 .
H(53) H(29) 3.419 .
H(53) H(42) 2.927 .
H(53) H(43) 3.560 2_656
H(53) H(53) 3.479 2_656
H(54) F(2) 3.096 2_657
H(54) F(10) 3.394 .
H(54) F(11) 2.466 .
H(54) C(45) 2.849 .
H(54) C(48) 3.467 2_657
H(54) C(50) 2.928 .
H(54) C(53) 2.041 .
H(54) C(54) 3.240 .
H(54) C(56) 3.268 .
H(54) C(57) 2.034 .
H(54) C(60) 2.670 .
H(54) C(69) 3.533 .
H(54) C(70) 3.358 .
H(54) B(1) 2.838 .
H(54) H(43) 3.485 2_656
H(54) H(50) 2.685 2_657
H(54) H(51) 2.710 .
H(54) H(58) 2.747 .
H(55) F(13) 3.018 .
H(55) F(14) 2.589 .
H(55) F(26) 3.225 2_667
H(55) F(27) 2.662 2_667
H(55) F(28) 3.175 2_667
H(55) C(45) 3.459 .
H(55) C(46) 3.545 .
H(55) C(61) 2.038 .
H(55) C(63) 2.033 .
H(55) C(64) 3.265 .
H(55) C(66) 3.236 .
H(55) C(67) 2.629 .
H(55) C(69) 2.915 .
H(55) C(74) 2.732 .
H(55) B(1) 2.828 .
H(55) H(9) 3.494 1_656
H(55) H(49) 3.241 .
H(55) H(60) 2.263 .
H(56) F(13) 3.448 .
H(56) F(15) 2.446 .
H(56) F(15) 2.566 2_767
H(56) F(18) 3.367 .
H(56) F(19) 2.837 .
H(56) F(20) 2.496 .
H(56) F(21) 2.683 .
H(56) C(43) 3.138 1_656
H(56) C(62) 3.280 .
H(56) C(63) 2.042 .
H(56) C(65) 2.047 .
H(56) C(66) 3.270 .
H(56) C(67) 2.665 .
H(56) C(68) 2.660 .
H(56) H(4) 3.495 1_656
H(56) H(46) 3.573 1_656
H(56) H(47) 2.774 1_656
H(57) F(16) 2.508 .
H(57) F(17) 2.382 .
H(57) F(18) 3.124 .
H(57) F(19) 3.598 .
H(57) C(37) 3.487 2_656
H(57) C(45) 3.390 .
H(57) C(50) 3.261 .
H(57) C(53) 2.692 .
H(57) C(54) 2.762 .
H(57) C(61) 2.039 .
H(57) C(62) 3.234 .
H(57) C(64) 3.256 .
H(57) C(65) 2.017 .
H(57) C(68) 2.610 .
H(57) B(1) 2.750 .
H(57) H(43) 3.028 2_656
H(57) H(51) 2.721 .
H(57) H(52) 2.609 .
H(58) F(4) 3.557 2_657
H(58) F(5) 2.800 2_657
H(58) F(22) 2.644 .
H(58) F(23) 2.924 .
H(58) C(45) 2.854 .
H(58) C(46) 2.964 .
H(58) C(53) 3.122 .
H(58) C(58) 3.077 .
H(58) C(69) 2.039 .
H(58) C(71) 2.026 .
H(58) C(72) 3.263 .
H(58) C(74) 3.238 .
H(58) C(75) 2.614 .
H(58) B(1) 2.723 .
H(58) H(49) 2.726 .
H(58) H(54) 2.747 .
H(59) F(13) 2.607 2_667
H(59) F(14) 2.823 2_667
H(59) F(23) 3.514 .
H(59) F(24) 2.420 .
H(59) F(25) 2.614 .
H(59) F(26) 2.440 .
H(59) F(27) 2.859 .
H(59) F(28) 3.467 .
H(59) C(67) 3.317 2_667
H(59) C(70) 3.278 .
H(59) C(71) 2.050 .
H(59) C(73) 2.045 .
H(59) C(74) 3.272 .
H(59) C(75) 2.677 .
H(59) C(76) 2.653 .
H(59) H(16) 3.385 .
H(60) F(27) 3.546 .
H(60) F(28) 2.989 .
H(60) F(29) 2.409 .
H(60) F(30) 2.648 .
H(60) C(33) 3.162 2_666
H(60) C(61) 2.819 .
H(60) C(62) 2.604 .
H(60) C(69) 2.040 .
H(60) C(70) 3.239 .
H(60) C(72) 3.259 .
H(60) C(73) 2.019 .
H(60) C(76) 2.633 .
H(60) B(1) 2.859 .
H(60) H(17) 3.160 .
H(60) H(35) 3.297 2_666
H(60) H(36) 3.451 2_666
H(60) H(37) 2.351 2_666
H(60) H(52) 3.248 .
H(60) H(55) 2.263 .

loop_
_geom_torsion_atom_site_label_1
_geom_torsion_atom_site_label_2
_geom_torsion_atom_site_label_3
_geom_torsion_atom_site_label_4
_geom_torsion
S(1) Ir(1) N(1) C(35) 85.6(2)
S(1) Ir(1) N(1) C(39) -107.0(2)
N(1) Ir(1) S(1) C(11) -14.9(2)
S(1) Ir(1) N(2) C(40) 121.3(2)
S(1) Ir(1) N(2) C(44) -70.3(2)
N(2) Ir(1) S(1) C(11) -90.18(19)
S(1) Ir(1) C(1) C(2) 104.9(3)
S(1) Ir(1) C(1) C(5) -12.9(3)
S(1) Ir(1) C(1) C(6) -131.8(3)
C(1) Ir(1) S(1) C(11) 104.9(2)
S(1) Ir(1) C(2) C(1) -134.5(2)
S(1) Ir(1) C(2) C(3) -15.9(3)
S(1) Ir(1) C(2) C(7) 102.5(3)
C(2) Ir(1) S(1) C(11) 173.5(2)
S(1) Ir(1) C(3) C(2) 169.7(2)
S(1) Ir(1) C(3) C(4) -74.3(2)
S(1) Ir(1) C(3) C(8) 48.0(4)
C(3) Ir(1) S(1) C(11) 163.3(2)
S(1) Ir(1) C(4) C(3) 110.09(19)
S(1) Ir(1) C(4) C(5) -130.6(2)
S(1) Ir(1) C(4) C(9) -9.1(4)
C(4) Ir(1) S(1) C(11) 126.7(2)
S(1) Ir(1) C(5) C(1) 173.45(18)
S(1) Ir(1) C(5) C(4) 56.2(2)
S(1) Ir(1) C(5) C(10) -66.9(4)
C(5) Ir(1) S(1) C(11) 96.2(2)
N(1) Ir(1) N(2) C(40) 20.9(2)
N(1) Ir(1) N(2) C(44) -170.8(2)
N(2) Ir(1) N(1) C(35) 172.5(2)
N(2) Ir(1) N(1) C(39) -20.1(2)
N(1) Ir(1) C(1) C(2) -134.1(2)
N(1) Ir(1) C(1) C(5) 108.1(2)
N(1) Ir(1) C(1) C(6) -10.8(4)
C(1) Ir(1) N(1) C(35) -70.4(3)
C(1) Ir(1) N(1) C(39) 97.0(2)
N(1) Ir(1) C(2) C(1) 54.9(3)
N(1) Ir(1) C(2) C(3) 173.5(2)
N(1) Ir(1) C(2) C(7) -68.1(3)
C(2) Ir(1) N(1) C(35) -100.5(3)
C(2) Ir(1) N(1) C(39) 66.9(2)
N(1) Ir(1) C(3) C(2) -14.8(5)
N(1) Ir(1) C(3) C(4) 101.2(4)
N(1) Ir(1) C(3) C(8) -136.6(4)
C(3) Ir(1) N(1) C(35) -89.9(5)
C(3) Ir(1) N(1) C(39) 77.5(5)
N(1) Ir(1) C(4) C(3) -143.5(2)
N(1) Ir(1) C(4) C(5) -24.2(3)
N(1) Ir(1) C(4) C(9) 97.4(4)
C(4) Ir(1) N(1) C(35) -17.5(3)
C(4) Ir(1) N(1) C(39) 149.9(2)
N(1) Ir(1) C(5) C(1) -78.4(2)
N(1) Ir(1) C(5) C(4) 164.3(2)
N(1) Ir(1) C(5) C(10) 41.3(4)
C(5) Ir(1) N(1) C(35) -32.5(3)
C(5) Ir(1) N(1) C(39) 134.9(2)
N(2) Ir(1) C(1) C(2) -58.1(2)
N(2) Ir(1) C(1) C(5) -175.8(2)
N(2) Ir(1) C(1) C(6) 65.2(4)
C(1) Ir(1) N(2) C(40) -66.6(2)
C(1) Ir(1) N(2) C(44) 101.8(2)
N(2) Ir(1) C(2) C(1) 130.9(2)
N(2) Ir(1) C(2) C(3) -110.5(2)
N(2) Ir(1) C(2) C(7) 7.9(3)
C(2) Ir(1) N(2) C(40) -97.9(2)
C(2) Ir(1) N(2) C(44) 70.5(2)
N(2) Ir(1) C(3) C(2) 76.5(2)
N(2) Ir(1) C(3) C(4) -167.54(19)
N(2) Ir(1) C(3) C(8) -45.2(4)
C(3) Ir(1) N(2) C(40) -135.6(2)
C(3) Ir(1) N(2) C(44) 32.8(2)
N(2) Ir(1) C(4) C(3) 20.2(3)
N(2) Ir(1) C(4) C(5) 139.5(2)
N(2) Ir(1) C(4) C(9) -98.9(4)
C(4) Ir(1) N(2) C(40) -148.5(2)
C(4) Ir(1) N(2) C(44) 19.9(3)
N(2) Ir(1) C(5) C(1) 9.1(4)
N(2) Ir(1) C(5) C(4) -108.2(3)
N(2) Ir(1) C(5) C(10) 128.8(4)
C(5) Ir(1) N(2) C(40) -73.0(4)
C(5) Ir(1) N(2) C(44) 95.4(4)
C(1) Ir(1) C(2) C(3) 118.6(3)
C(1) Ir(1) C(2) C(7) -123.0(4)
C(2) Ir(1) C(1) C(5) -117.8(3)
C(2) Ir(1) C(1) C(6) 123.3(5)
C(1) Ir(1) C(3) C(2) -36.5(2)
C(1) Ir(1) C(3) C(4) 79.5(2)
C(1) Ir(1) C(3) C(8) -158.2(5)
C(3) Ir(1) C(1) C(2) 37.7(2)
C(3) Ir(1) C(1) C(5) -80.1(2)
C(3) Ir(1) C(1) C(6) 160.9(4)
C(1) Ir(1) C(4) C(3) -81.0(2)
C(1) Ir(1) C(4) C(5) 38.3(2)
C(1) Ir(1) C(4) C(9) 159.8(4)
C(4) Ir(1) C(1) C(2) 80.5(2)
C(4) Ir(1) C(1) C(5) -37.3(2)
C(4) Ir(1) C(1) C(6) -156.2(4)
C(1) Ir(1) C(5) C(4) -117.3(3)
C(1) Ir(1) C(5) C(10) 119.7(5)
C(5) Ir(1) C(1) C(2) 117.8(3)
C(5) Ir(1) C(1) C(6) -119.0(5)
C(2) Ir(1) C(3) C(4) 116.0(3)
C(2) Ir(1) C(3) C(8) -121.7(5)
C(3) Ir(1) C(2) C(1) -118.6(3)
C(3) Ir(1) C(2) C(7) 118.4(4)
C(2) Ir(1) C(4) C(3) -38.9(2)
C(2) Ir(1) C(4) C(5) 80.4(2)
C(2) Ir(1) C(4) C(9) -158.1(4)
C(4) Ir(1) C(2) C(1) -80.2(2)
C(4) Ir(1) C(2) C(3) 38.4(2)
C(4) Ir(1) C(2) C(7) 156.8(4)
C(2) Ir(1) C(5) C(1) 37.0(2)
C(2) Ir(1) C(5) C(4) -80.3(2)
C(2) Ir(1) C(5) C(10) 156.7(4)
C(5) Ir(1) C(2) C(1) -38.0(2)
C(5) Ir(1) C(2) C(3) 80.6(2)
C(5) Ir(1) C(2) C(7) -161.0(4)
C(3) Ir(1) C(4) C(5) 119.3(3)
C(3) Ir(1) C(4) C(9) -119.1(5)
C(4) Ir(1) C(3) C(2) -116.0(3)
C(4) Ir(1) C(3) C(8) 122.3(5)
C(3) Ir(1) C(5) C(1) 80.4(2)
C(3) Ir(1) C(5) C(4) -36.9(2)
C(3) Ir(1) C(5) C(10) -159.9(4)
C(5) Ir(1) C(3) C(2) -79.7(2)
C(5) Ir(1) C(3) C(4) 36.3(2)
C(5) Ir(1) C(3) C(8) 158.6(4)
C(4) Ir(1) C(5) C(1) 117.3(3)
C(4) Ir(1) C(5) C(10) -123.0(5)
C(5) Ir(1) C(4) C(3) -119.3(3)
C(5) Ir(1) C(4) C(9) 121.5(5)
Ir(1) S(1) C(11) C(12) -92.3(3)
Ir(1) S(1) C(11) C(16) 96.2(2)
F(17) F(16) C(68) F(18) 22.8(13)
F(17) F(16) C(68) F(19) 54.8(15)
F(17) F(16) C(68) F(20) 128.3(13)
F(17) F(16) C(68) F(21) 152.1(12)
F(17) F(16) C(68) C(65) -98.3(12)
F(16) F(17) C(68) F(18) -157.8(13)
F(16) F(17) C(68) F(19) -135.3(12)
F(16) F(17) C(68) F(20) -60.7(15)
F(16) F(17) C(68) F(21) -29.1(13)
F(16) F(17) C(68) C(65) 91.9(13)
F(19) F(18) C(68) F(16) 135.3(8)
F(19) F(18) C(68) F(17) 143.8(9)
F(19) F(18) C(68) F(20) 22.4(10)
F(19) F(18) C(68) F(21) 38.2(10)
F(19) F(18) C(68) C(65) -101.7(8)
C(68) F(18) F(19) F(20) -24.0(10)
F(18) F(19) F(20) F(21) 13(3)
F(18) F(19) F(20) C(68) 28.9(12)
F(18) F(19) C(68) F(16) -59.4(11)
F(18) F(19) C(68) F(17) -39.8(10)
F(18) F(19) C(68) F(20) -155.6(11)
F(18) F(19) C(68) F(21) -150.9(8)
F(18) F(19) C(68) C(65) 93.8(8)
F(20) F(19) C(68) F(16) 96.2(9)
F(20) F(19) C(68) F(17) 115.9(9)
F(20) F(19) C(68) F(18) 155.6(11)
F(20) F(19) C(68) F(21) 4.8(6)
F(20) F(19) C(68) C(65) -110.6(7)
C(68) F(19) F(20) F(21) -16(2)
F(19) F(20) F(21) C(68) 14(2)
F(19) F(20) C(68) F(16) -123.5(6)
F(19) F(20) C(68) F(17) -103.0(8)
F(19) F(20) C(68) F(18) -14.4(6)
F(19) F(20) C(68) F(21) -171.3(12)
F(19) F(20) C(68) C(65) 105.0(6)
F(21) F(20) C(68) F(16) 47.8(11)
F(21) F(20) C(68) F(17) 68.2(12)
F(21) F(20) C(68) F(18) 156.9(10)
F(21) F(20) C(68) F(19) 171.3(12)
F(21) F(20) C(68) C(65) -83.7(11)
F(20) F(21) C(68) F(16) -135.6(11)
F(20) F(21) C(68) F(17) -124.9(11)
F(20) F(21) C(68) F(18) -29.8(12)
F(20) F(21) C(68) F(19) -8.0(11)
F(20) F(21) C(68) C(65) 110.6(11)
F(26) F(25) C(76) F(27) -10.0(9)
F(26) F(25) C(76) F(28) -34.1(12)
F(26) F(25) C(76) F(29) -126.5(9)
F(26) F(25) C(76) F(30) -139.6(8)
F(26) F(25) C(76) C(73) 108.5(9)
C(76) F(25) F(26) F(27) 17.0(15)
F(25) F(26) F(27) F(28) 6(2)
F(25) F(26) F(27) C(76) -18.3(16)
F(25) F(26) C(76) F(27) 167.5(11)
F(25) F(26) C(76) F(28) 155.8(8)
F(25) F(26) C(76) F(29) 76.9(9)
F(25) F(26) C(76) F(30) 45.0(8)
F(25) F(26) C(76) C(73) -91.7(8)
F(27) F(26) C(76) F(25) -167.5(11)
F(27) F(26) C(76) F(28) -11.7(8)
F(27) F(26) C(76) F(29) -90.5(9)
F(27) F(26) C(76) F(30) -122.5(7)
F(27) F(26) C(76) C(73) 100.8(7)
C(76) F(26) F(27) F(28) 24.6(15)
F(26) F(27) F(28) C(76) -22.6(13)
F(26) F(27) C(76) F(25) 9.0(8)
F(26) F(27) C(76) F(28) 162.4(12)
F(26) F(27) C(76) F(29) 121.7(9)
F(26) F(27) C(76) F(30) 92.8(10)
F(26) F(27) C(76) C(73) -105.9(8)
F(28) F(27) C(76) F(25) -153.4(8)
F(28) F(27) C(76) F(26) -162.4(12)
F(28) F(27) C(76) F(29) -40.7(9)
F(28) F(27) C(76) F(30) -69.6(10)
F(28) F(27) C(76) C(73) 91.7(8)
F(27) F(28) C(76) F(25) 37.4(12)
F(27) F(28) C(76) F(26) 13.8(9)
F(27) F(28) C(76) F(29) 142.3(8)
F(27) F(28) C(76) F(30) 131.2(8)
F(27) F(28) C(76) C(73) -105.4(8)
F(30) F(29) C(76) F(25) -26.5(8)
F(30) F(29) C(76) F(26) -73.4(11)
F(30) F(29) C(76) F(27) -132.3(9)
F(30) F(29) C(76) F(28) -158.6(9)
F(30) F(29) C(76) C(73) 95.5(8)
F(29) F(30) C(76) F(25) 154.5(8)
F(29) F(30) C(76) F(26) 123.8(9)
F(29) F(30) C(76) F(27) 63.2(10)
F(29) F(30) C(76) F(28) 22.1(9)
F(29) F(30) C(76) C(73) -98.2(8)
Ir(1) N(1) C(35) C(36) 164.8(2)
Ir(1) N(1) C(39) C(38) -165.4(2)
Ir(1) N(1) C(39) C(40) 16.7(3)
C(35) N(1) C(39) C(38) 2.6(5)
C(35) N(1) C(39) C(40) -175.4(3)
C(39) N(1) C(35) C(36) -2.1(5)
Ir(1) N(2) C(40) C(39) -18.5(3)
Ir(1) N(2) C(40) C(41) 162.9(2)
Ir(1) N(2) C(44) C(43) -162.4(2)
C(40) N(2) C(44) C(43) 5.6(4)
C(44) N(2) C(40) C(39) 172.4(2)
C(44) N(2) C(40) C(41) -6.1(4)
Ir(1) C(1) C(2) C(3) -60.0(2)
Ir(1) C(1) C(2) C(7) 119.9(4)
Ir(1) C(1) C(5) C(4) 62.7(2)
Ir(1) C(1) C(5) C(10) -126.2(3)
C(2) C(1) C(5) Ir(1) -61.8(2)
C(2) C(1) C(5) C(4) 0.9(4)
C(2) C(1) C(5) C(10) 172.0(3)
C(5) C(1) C(2) Ir(1) 61.2(2)
C(5) C(1) C(2) C(3) 1.2(3)
C(5) C(1) C(2) C(7) -179.0(3)
C(6) C(1) C(2) Ir(1) -119.4(4)
C(6) C(1) C(2) C(3) -179.4(3)
C(6) C(1) C(2) C(7) 0.5(6)
C(6) C(1) C(5) Ir(1) 118.8(3)
C(6) C(1) C(5) C(4) -178.6(3)
C(6) C(1) C(5) C(10) -7.4(6)
Ir(1) C(2) C(3) C(4) -63.7(2)
Ir(1) C(2) C(3) C(8) 125.1(3)
C(1) C(2) C(3) Ir(1) 60.9(2)
C(1) C(2) C(3) C(4) -2.8(3)
C(1) C(2) C(3) C(8) -174.0(3)
C(7) C(2) C(3) Ir(1) -119.0(3)
C(7) C(2) C(3) C(4) 177.4(3)
C(7) C(2) C(3) C(8) 6.1(5)
Ir(1) C(3) C(4) C(5) -60.0(2)
Ir(1) C(3) C(4) C(9) 121.9(3)
C(2) C(3) C(4) Ir(1) 63.3(2)
C(2) C(3) C(4) C(5) 3.3(3)
C(2) C(3) C(4) C(9) -174.7(3)
C(8) C(3) C(4) Ir(1) -125.5(3)
C(8) C(3) C(4) C(5) 174.5(3)
C(8) C(3) C(4) C(9) -3.5(5)
Ir(1) C(4) C(5) C(1) -62.1(2)
Ir(1) C(4) C(5) C(10) 127.0(3)
C(3) C(4) C(5) Ir(1) 59.4(2)
C(3) C(4) C(5) C(1) -2.6(4)
C(3) C(4) C(5) C(10) -173.5(3)
C(9) C(4) C(5) Ir(1) -122.5(3)
C(9) C(4) C(5) C(1) 175.4(3)
C(9) C(4) C(5) C(10) 4.5(6)
S(1) C(11) C(12) C(13) -176.6(3)
S(1) C(11) C(12) C(17) -0.5(5)
S(1) C(11) C(16) C(15) 175.4(3)
S(1) C(11) C(16) C(26) -0.7(5)
C(12) C(11) C(16) C(15) 3.9(5)
C(12) C(11) C(16) C(26) -172.2(3)
C(16) C(11) C(12) C(13) -5.0(5)
C(16) C(11) C(12) C(17) 171.1(3)
C(11) C(12) C(13) C(14) 3.0(6)
C(11) C(12) C(17) C(18) -72.2(4)
C(11) C(12) C(17) C(22) 115.6(4)
C(13) C(12) C(17) C(18) 103.9(4)
C(13) C(12) C(17) C(22) -68.2(4)
C(17) C(12) C(13) C(14) -173.4(4)
C(12) C(13) C(14) C(15) 0.2(5)
C(13) C(14) C(15) C(16) -1.4(7)
C(14) C(15) C(16) C(11) -0.7(6)
C(14) C(15) C(16) C(26) 175.6(4)
C(11) C(16) C(26) C(27) -113.1(4)
C(11) C(16) C(26) C(31) 71.4(4)
C(15) C(16) C(26) C(27) 70.7(4)
C(15) C(16) C(26) C(31) -104.7(4)
C(12) C(17) C(18) C(19) -176.2(3)
C(12) C(17) C(18) C(23) 1.9(5)
C(12) C(17) C(22) C(21) 177.8(3)
C(12) C(17) C(22) C(25) 0.4(5)
C(18) C(17) C(22) C(21) 5.5(5)
C(18) C(17) C(22) C(25) -171.9(3)
C(22) C(17) C(18) C(19) -3.9(5)
C(22) C(17) C(18) C(23) 174.2(3)
C(17) C(18) C(19) C(20) -0.1(5)
C(23) C(18) C(19) C(20) -178.2(3)
C(18) C(19) C(20) C(21) 2.3(6)
C(18) C(19) C(20) C(24) -177.0(4)
C(19) C(20) C(21) C(22) -0.5(6)
C(24) C(20) C(21) C(22) 178.8(4)
C(20) C(21) C(22) C(17) -3.4(6)
C(20) C(21) C(22) C(25) 174.1(4)
C(16) C(26) C(27) C(28) 178.6(3)
C(16) C(26) C(27) C(32) -3.3(4)
C(16) C(26) C(31) C(30) -178.9(3)
C(16) C(26) C(31) C(34) 3.3(5)
C(27) C(26) C(31) C(30) 5.6(4)
C(27) C(26) C(31) C(34) -172.2(3)
C(31) C(26) C(27) C(28) -5.9(4)
C(31) C(26) C(27) C(32) 172.2(3)
C(26) C(27) C(28) C(29) 1.2(5)
C(32) C(27) C(28) C(29) -176.9(3)
C(27) C(28) C(29) C(30) 3.7(5)
C(27) C(28) C(29) C(33) -177.1(3)
C(28) C(29) C(30) C(31) -4.0(5)
C(33) C(29) C(30) C(31) 176.8(3)
C(29) C(30) C(31) C(26) -0.6(5)
C(29) C(30) C(31) C(34) 177.3(3)
N(1) C(35) C(36) C(37) 0.1(4)
C(35) C(36) C(37) C(38) 1.4(6)
C(36) C(37) C(38) C(39) -1.0(6)
C(37) C(38) C(39) N(1) -1.0(5)
C(37) C(38) C(39) C(40) 176.7(3)
N(1) C(39) C(40) N(2) 1.1(4)
N(1) C(39) C(40) C(41) 179.6(3)
C(38) C(39) C(40) N(2) -176.7(3)
C(38) C(39) C(40) C(41) 1.8(5)
N(2) C(40) C(41) C(42) 2.4(5)
C(39) C(40) C(41) C(42) -176.0(3)
C(40) C(41) C(42) C(43) 2.0(6)
C(41) C(42) C(43) C(44) -2.6(6)
C(42) C(43) C(44) N(2) -1.3(5)
C(46) C(45) C(50) C(49) -1.8(4)
C(50) C(45) C(46) C(47) 0.4(4)
C(46) C(45) B(1) C(53) -144.7(3)
C(46) C(45) B(1) C(61) 95.1(3)
C(46) C(45) B(1) C(69) -29.1(3)
B(1) C(45) C(46) C(47) -170.6(3)
C(50) C(45) B(1) C(53) 44.8(4)
C(50) C(45) B(1) C(61) -75.4(3)
C(50) C(45) B(1) C(69) 160.4(2)
B(1) C(45) C(50) C(49) 169.2(3)
C(45) C(46) C(47) C(48) 1.1(5)
C(45) C(46) C(47) C(51) -180.0(2)
C(46) C(47) C(48) C(49) -1.2(5)
C(46) C(47) C(51) F(1) 16.0(5)
C(46) C(47) C(51) F(2) 135.6(3)
C(46) C(47) C(51) F(3) -106.0(4)
C(48) C(47) C(51) F(1) -165.1(3)
C(48) C(47) C(51) F(2) -45.5(4)
C(48) C(47) C(51) F(3) 72.9(5)
C(51) C(47) C(48) C(49) 179.9(3)
C(47) C(48) C(49) C(50) -0.2(4)
C(47) C(48) C(49) C(52) 177.8(3)
C(48) C(49) C(50) C(45) 1.7(5)
C(48) C(49) C(52) F(4) 117.3(4)
C(48) C(49) C(52) F(5) -4.8(5)
C(48) C(49) C(52) F(6) -125.2(4)
C(50) C(49) C(52) F(4) -64.7(5)
C(50) C(49) C(52) F(5) 173.2(3)
C(50) C(49) C(52) F(6) 52.8(4)
C(52) C(49) C(50) C(45) -176.3(3)
C(54) C(53) C(58) C(57) -1.9(5)
C(58) C(53) C(54) C(55) 0.9(5)
C(54) C(53) B(1) C(45) -156.0(3)
C(54) C(53) B(1) C(61) -39.9(4)
C(54) C(53) B(1) C(69) 82.6(4)
B(1) C(53) C(54) C(55) -171.5(3)
C(58) C(53) B(1) C(45) 32.2(4)
C(58) C(53) B(1) C(61) 148.3(3)
C(58) C(53) B(1) C(69) -89.2(4)
B(1) C(53) C(58) C(57) 170.2(3)
C(53) C(54) C(55) C(56) 0.2(4)
C(53) C(54) C(55) C(59) -176.6(3)
C(54) C(55) C(56) C(57) -0.3(5)
C(54) C(55) C(59) F(7) 93.7(4)
C(54) C(55) C(59) F(8) -25.6(5)
C(54) C(55) C(59) F(9) -148.4(3)
C(56) C(55) C(59) F(7) -83.1(4)
C(56) C(55) C(59) F(8) 157.6(3)
C(56) C(55) C(59) F(9) 34.7(5)
C(59) C(55) C(56) C(57) 176.5(3)
C(55) C(56) C(57) C(58) -0.6(5)
C(55) C(56) C(57) C(60) -178.9(3)
C(56) C(57) C(58) C(53) 1.8(5)
C(56) C(57) C(60) F(10) 78.7(4)
C(56) C(57) C(60) F(11) -160.3(3)
C(56) C(57) C(60) F(12) -40.7(5)
C(58) C(57) C(60) F(10) -99.6(4)
C(58) C(57) C(60) F(11) 21.4(5)
C(58) C(57) C(60) F(12) 141.0(3)
C(60) C(57) C(58) C(53) -180.0(3)
C(62) C(61) C(66) C(65) -1.8(5)
C(66) C(61) C(62) C(63) 4.1(5)
C(62) C(61) B(1) C(45) -87.4(4)
C(62) C(61) B(1) C(53) 150.0(3)
C(62) C(61) B(1) C(69) 35.1(5)
B(1) C(61) C(62) C(63) 178.9(3)
C(66) C(61) B(1) C(45) 87.1(4)
C(66) C(61) B(1) C(53) -35.4(4)
C(66) C(61) B(1) C(69) -150.3(3)
B(1) C(61) C(66) C(65) -176.8(3)
C(61) C(62) C(63) C(64) -2.8(6)
C(61) C(62) C(63) C(67) 176.0(3)
C(62) C(63) C(64) C(65) -1.1(6)
C(62) C(63) C(67) F(13) 76.5(4)
C(62) C(63) C(67) F(14) -40.8(5)
C(62) C(63) C(67) F(15) -160.5(3)
C(64) C(63) C(67) F(13) -104.7(4)
C(64) C(63) C(67) F(14) 137.9(4)
C(64) C(63) C(67) F(15) 18.3(5)
C(67) C(63) C(64) C(65) -179.8(3)
C(63) C(64) C(65) C(66) 3.3(6)
C(63) C(64) C(65) C(68) -177.3(4)
C(64) C(65) C(66) C(61) -1.9(6)
C(64) C(65) C(68) F(16) -145.4(5)
C(64) C(65) C(68) F(17) -169.8(5)
C(64) C(65) C(68) F(18) 97.1(5)
C(64) C(65) C(68) F(19) 57.6(7)
C(64) C(65) C(68) F(20) -15.9(9)
C(64) C(65) C(68) F(21) -50.8(5)
C(66) C(65) C(68) F(16) 34.0(7)
C(66) C(65) C(68) F(17) 9.6(8)
C(66) C(65) C(68) F(18) -83.6(5)
C(66) C(65) C(68) F(19) -123.0(5)
C(66) C(65) C(68) F(20) 163.5(7)
C(66) C(65) C(68) F(21) 128.6(4)
C(68) C(65) C(66) C(61) 178.7(4)
C(70) C(69) C(74) C(73) 0.3(4)
C(74) C(69) C(70) C(71) 1.2(5)
C(70) C(69) B(1) C(45) -50.0(3)
C(70) C(69) B(1) C(53) 72.7(4)
C(70) C(69) B(1) C(61) -167.6(3)
B(1) C(69) C(70) C(71) -173.1(3)
C(74) C(69) B(1) C(45) 136.3(3)
C(74) C(69) B(1) C(53) -101.0(3)
C(74) C(69) B(1) C(61) 18.7(4)
B(1) C(69) C(74) C(73) 174.2(3)
C(69) C(70) C(71) C(72) -1.6(5)
C(69) C(70) C(71) C(75) -179.6(3)
C(70) C(71) C(72) C(73) 0.5(5)
C(70) C(71) C(75) F(22) -48.3(5)
C(70) C(71) C(75) F(23) 69.6(4)
C(70) C(71) C(75) F(24) -170.0(3)
C(72) C(71) C(75) F(22) 133.7(4)
C(72) C(71) C(75) F(23) -108.4(4)
C(72) C(71) C(75) F(24) 12.0(5)
C(75) C(71) C(72) C(73) 178.4(3)
C(71) C(72) C(73) C(74) 1.0(5)
C(71) C(72) C(73) C(76) -177.3(3)
C(72) C(73) C(74) C(69) -1.4(5)
C(72) C(73) C(76) F(25) -46.6(7)
C(72) C(73) C(76) F(26) 2.4(8)
C(72) C(73) C(76) F(27) 60.6(5)
C(72) C(73) C(76) F(28) 105.5(6)
C(72) C(73) C(76) F(29) -167.8(4)
C(72) C(73) C(76) F(30) -134.9(4)
C(74) C(73) C(76) F(25) 135.1(5)
C(74) C(73) C(76) F(26) -175.8(6)
C(74) C(73) C(76) F(27) -117.7(5)
C(74) C(73) C(76) F(28) -72.8(7)
C(74) C(73) C(76) F(29) 13.9(6)
C(74) C(73) C(76) F(30) 46.8(6)
C(76) C(73) C(74) C(69) 176.9(3)
